data_2237166
loop_
_publ_author_name
'Dorst, Konstantin'
'Frey, Wolfgang'
'Wang, Dongren'
'Buchmeiser, Michael'

_publ_section_title
;
 (\h^6^-<i>p</i>-Cymene)(1,3-dimesityl-2,3-dihydro-1<i>H</i>-imidazol-2-ylidene)bis(pentafluorobenzoato-\k<i>O</i>)ruthenium(II)
 dichloromethane disolvate
;
_journal_coeditor_code IM2412
_journal_issue 1
_journal_name_full 'Acta Crystallographica Section E'
_journal_page_first m28
_journal_paper_doi 10.1107/S1600536812049513
_journal_volume 69
_journal_year 2013
_chemical_formula_iupac '[Ru (C7 F5 O2)2 (C10 H14) (C21 H24 N2)], 2C H2 Cl2'
_chemical_formula_moiety 'C45 H38 F10 N2 O4 Ru, 2(C H2 Cl2)'
_chemical_formula_sum 'C47 H42 Cl4 F10 N2 O4 Ru'
_chemical_formula_weight 1131.70
_chemical_name_systematic
;
(\h^6^-<i>p</i>-Cymene)(1,3-dimesityl-2,3-dihydro-1<i>H</i>-imidazol-2-
ylidene)bis(pentafluorobenzoato-\k<i>O</i>)ruthenium(II) dichloromethane
disolvate
;
_space_group_IT_number 14
_symmetry_cell_setting monoclinic
_symmetry_space_group_name_Hall '-P 2yn'
_symmetry_space_group_name_H-M 'P 1 21/n 1'
_atom_sites_solution_hydrogens geom
_atom_sites_solution_primary direct
_atom_sites_solution_secondary difmap
_audit_creation_method SHELXL-97
_cell_angle_alpha 90.00
_cell_angle_beta 104.782(3)
_cell_angle_gamma 90.00
_cell_formula_units_Z 8
_cell_length_a 18.0951(11)
_cell_length_b 22.4608(14)
_cell_length_c 23.4293(14)
_cell_measurement_reflns_used 16066
_cell_measurement_temperature 100(2)
_cell_measurement_theta_max 27.5
_cell_measurement_theta_min 1.8
_cell_volume 9207.2(10)
_computing_cell_refinement 'SAINT (Bruker, 2008)'
_computing_data_collection 'APEX2 (Bruker, 2008)'
_computing_data_reduction 'SAINT (Bruker, 2008)'
_computing_molecular_graphics 'XP in SHELXTL-Plus (Sheldrick, 2008)'
_computing_publication_material 'publCIF (Westrip, 2010)'
_computing_structure_refinement 'SHELXL97 (Sheldrick, 2008)'
_computing_structure_solution 'SHELXS97 (Sheldrick, 2008)'
_diffrn_ambient_temperature 100(2)
_diffrn_measured_fraction_theta_full 0.999
_diffrn_measured_fraction_theta_max 0.999
_diffrn_measurement_device_type 'Bruker Kappa APEXII DUO'
_diffrn_measurement_method 'Omega + Phi Scans'
_diffrn_radiation_monochromator Triumph
_diffrn_radiation_source 'fine-focus sealed tube'
_diffrn_radiation_type MoK\a
_diffrn_radiation_wavelength 0.71073
_diffrn_reflns_av_R_equivalents 0.0371
_diffrn_reflns_av_sigmaI/netI 0.0372
_diffrn_reflns_limit_h_max 12
_diffrn_reflns_limit_h_min -23
_diffrn_reflns_limit_k_max 29
_diffrn_reflns_limit_k_min -26
_diffrn_reflns_limit_l_max 30
_diffrn_reflns_limit_l_min -30
_diffrn_reflns_number 88410
_diffrn_reflns_theta_full 27.50
_diffrn_reflns_theta_max 27.50
_diffrn_reflns_theta_min 1.80
_diffrn_standards_decay_% 0
_diffrn_standards_interval_count 0
_diffrn_standards_number 0
_exptl_absorpt_coefficient_mu 0.661
_exptl_absorpt_correction_T_max 0.7461
_exptl_absorpt_correction_T_min 0.6532
_exptl_absorpt_correction_type multi-scan
_exptl_absorpt_process_details '(Blessing, 1995)'
_exptl_crystal_colour orange
_exptl_crystal_density_diffrn 1.633
_exptl_crystal_density_method 'not measured'
_exptl_crystal_description plates
_exptl_crystal_F_000 4576
_exptl_crystal_size_max 0.63
_exptl_crystal_size_mid 0.30
_exptl_crystal_size_min 0.16
_refine_diff_density_max 5.082
_refine_diff_density_min -2.318
_refine_ls_extinction_method none
_refine_ls_goodness_of_fit_ref 1.093
_refine_ls_hydrogen_treatment constr
_refine_ls_matrix_type full
_refine_ls_number_parameters 1243
_refine_ls_number_reflns 21150
_refine_ls_number_restraints 0
_refine_ls_restrained_S_all 1.093
_refine_ls_R_factor_all 0.0822
_refine_ls_R_factor_gt 0.0585
_refine_ls_shift/su_max 0.001
_refine_ls_shift/su_mean 0.000
_refine_ls_structure_factor_coef Fsqd
_refine_ls_weighting_details 'calc w=1/[\s^2^(Fo^2^)+(0.0866P)^2^+19.1814P] where P=(Fo^2^+2Fc^2^)/3'
_refine_ls_weighting_scheme calc
_refine_ls_wR_factor_gt 0.1514
_refine_ls_wR_factor_ref 0.1643
_reflns_number_gt 16066
_reflns_number_total 21150
_reflns_threshold_expression I>2sigma(I)
_cod_data_source_file im2412.cif
_cod_data_source_block I
_cod_original_sg_symbol_H-M 'P 21/n'
_cod_database_code 2237166
_cod_database_fobs_code 2237166

loop_
_symmetry_equiv_pos_as_xyz
'x, y, z'
'-x+1/2, y+1/2, -z+1/2'
'-x, -y, -z'
'x-1/2, -y-1/2, z-1/2'

loop_
_atom_site_type_symbol
_atom_site_label
_atom_site_fract_x
_atom_site_fract_y
_atom_site_fract_z
_atom_site_U_iso_or_equiv
_atom_site_adp_type
_atom_site_calc_flag
_atom_site_refinement_flags
_atom_site_occupancy
_atom_site_symmetry_multiplicity
Ru Ru1A 0.211201(14) 0.733381(14) 0.034965(12) 0.01547(8) Uani d . 1 1
F F1A 0.19263(11) 0.80651(10) 0.20855(9) 0.0201(4) Uani d . 1 1
F F2A 0.22409(13) 0.80990(11) 0.32495(10) 0.0267(5) Uani d . 1 1
F F3A 0.37020(14) 0.82051(11) 0.39036(9) 0.0271(5) Uani d . 1 1
F F4A 0.48626(12) 0.82406(11) 0.33637(10) 0.0262(5) Uani d . 1 1
F F5A 0.45810(11) 0.81535(11) 0.21975(10) 0.0244(5) Uani d . 1 1
F F6A 0.33768(13) 0.64401(11) 0.24677(11) 0.0310(5) Uani d . 1 1
F F7A 0.33828(15) 0.54675(13) 0.31401(11) 0.0391(6) Uani d . 1 1
F F8A 0.29924(15) 0.43914(12) 0.26195(12) 0.0383(6) Uani d . 1 1
F F9A 0.26109(17) 0.42970(12) 0.14284(12) 0.0419(7) Uani d . 1 1
F F10A 0.25607(16) 0.52702(11) 0.07608(11) 0.0351(6) Uani d . 1 1
O O1A 0.24672(13) 0.77272(11) 0.11899(10) 0.0151(5) Uani d . 1 1
O O2A 0.35391(14) 0.82194(12) 0.11620(12) 0.0211(6) Uani d . 1 1
O O3A 0.22999(13) 0.65765(12) 0.09000(11) 0.0184(5) Uani d . 1 1
O O4A 0.35781(14) 0.66912(13) 0.12402(12) 0.0254(6) Uani d . 1 1
N N1A 0.07045(15) 0.70974(13) 0.08909(12) 0.0127(6) Uani d . 1 1
N N2A 0.06483(15) 0.79737(13) 0.05245(12) 0.0121(5) Uani d . 1 1
C C1A 0.10574(18) 0.74578(16) 0.05680(15) 0.0137(7) Uani d . 1 1
C C2A 0.01060(19) 0.73846(16) 0.10435(16) 0.0161(7) Uani d . 1 1
H H2A -0.0216 0.7223 0.1268 0.019 Uiso calc R 1 1
C C3A 0.00678(18) 0.79328(16) 0.08153(15) 0.0150(7) Uani d . 1 1
H H3A -0.0287 0.8236 0.0845 0.018 Uiso calc R 1 1
C C4A 0.3009(2) 0.70314(18) -0.00775(16) 0.0205(8) Uani d . 1 1
H H4A 0.3444 0.6785 0.0065 0.025 Uiso calc R 1 1
C C5A 0.3088(2) 0.76397(18) 0.00058(16) 0.0202(8) Uani d . 1 1
H H5A 0.3568 0.7802 0.0208 0.024 Uiso calc R 1 1
C C6A 0.2451(2) 0.80253(19) -0.02105(17) 0.0260(9) Uani d . 1 1
C C7A 0.1747(2) 0.7749(2) -0.05192(16) 0.0316(11) Uani d . 1 1
H H7A 0.1318 0.7995 -0.0681 0.038 Uiso calc R 1 1
C C8A 0.1666(2) 0.7130(2) -0.05920(17) 0.0292(9) Uani d . 1 1
H H8A 0.1185 0.6964 -0.0790 0.035 Uiso calc R 1 1
C C9A 0.2294(2) 0.6757(2) -0.03724(17) 0.0260(9) Uani d . 1 1
C C10A 0.2547(3) 0.8678(2) -0.0141(2) 0.0348(11) Uani d . 1 1
H H10A 0.2791 0.8772 0.0272 0.052 Uiso calc R 1 1
H H10B 0.2046 0.8871 -0.0259 0.052 Uiso calc R 1 1
H H10C 0.2869 0.8822 -0.0391 0.052 Uiso calc R 1 1
C C11A 0.2284(3) 0.6079(2) -0.0443(2) 0.0325(10) Uani d . 1 1
H H11A 0.2649 0.5912 -0.0084 0.039 Uiso calc R 1 1
C C12A 0.2608(3) 0.5937(2) -0.0968(2) 0.0459(13) Uani d . 1 1
H H12A 0.2591 0.5506 -0.1036 0.069 Uiso calc R 1 1
H H12B 0.3138 0.6075 -0.0886 0.069 Uiso calc R 1 1
H H12C 0.2302 0.6138 -0.1321 0.069 Uiso calc R 1 1
C C13A 0.1524(3) 0.5774(2) -0.0500(3) 0.0459(13) Uani d . 1 1
H H13A 0.1344 0.5855 -0.0148 0.069 Uiso calc R 1 1
H H13B 0.1585 0.5344 -0.0541 0.069 Uiso calc R 1 1
H H13C 0.1152 0.5927 -0.0850 0.069 Uiso calc R 1 1
C C14A 0.07930(19) 0.64673(16) 0.10204(15) 0.0164(7) Uani d . 1 1
C C15A 0.0405(2) 0.60653(19) 0.05989(18) 0.0281(9) Uani d . 1 1
C C16A 0.0422(3) 0.5467(2) 0.0756(2) 0.0350(10) Uani d . 1 1
H H16A 0.0167 0.5185 0.0472 0.042 Uiso calc R 1 1
C C17A 0.0797(3) 0.52701(19) 0.13108(19) 0.0305(9) Uani d . 1 1
C C18A 0.11557(19) 0.56887(17) 0.17216(16) 0.0192(7) Uani d . 1 1
H H18A 0.1417 0.5558 0.2106 0.023 Uiso calc R 1 1
C C19A 0.11490(18) 0.62901(16) 0.15943(15) 0.0158(7) Uani d . 1 1
C C20A -0.0048(3) 0.6271(2) 0.00029(19) 0.0339(10) Uani d . 1 1
H H20A -0.0465 0.6531 0.0049 0.051 Uiso calc R 1 1
H H20B -0.0262 0.5926 -0.0238 0.051 Uiso calc R 1 1
H H20C 0.0286 0.6493 -0.0192 0.051 Uiso calc R 1 1
C C21A 0.0804(3) 0.4620(2) 0.1466(2) 0.0429(12) Uani d . 1 1
H H21A 0.0306 0.4444 0.1279 0.064 Uiso calc R 1 1
H H21B 0.0909 0.4576 0.1895 0.064 Uiso calc R 1 1
H H21C 0.1203 0.4417 0.1324 0.064 Uiso calc R 1 1
C C22A 0.1509(2) 0.67352(18) 0.20563(16) 0.0211(8) Uani d . 1 1
H H22A 0.1774 0.6527 0.2418 0.032 Uiso calc R 1 1
H H22B 0.1112 0.6994 0.2139 0.032 Uiso calc R 1 1
H H22C 0.1876 0.6977 0.1915 0.032 Uiso calc R 1 1
C C23A 0.06434(18) 0.84920(15) 0.01554(15) 0.0133(6) Uani d . 1 1
C C24A 0.10107(18) 0.90065(16) 0.04012(15) 0.0157(7) Uani d . 1 1
C C25A 0.0915(2) 0.95158(17) 0.00481(17) 0.0198(7) Uani d . 1 1
H H25A 0.1165 0.9873 0.0208 0.024 Uiso calc R 1 1
C C26A 0.0469(2) 0.95187(17) -0.05264(17) 0.0191(7) Uani d . 1 1
C C27A 0.00898(19) 0.89935(17) -0.07535(16) 0.0186(7) Uani d . 1 1
H H27A -0.0224 0.8990 -0.1146 0.022 Uiso calc R 1 1
C C28A 0.01624(18) 0.84773(16) -0.04166(15) 0.0147(7) Uani d . 1 1
C C29A -0.02639(19) 0.79270(17) -0.06700(16) 0.0180(7) Uani d . 1 1
H H29A -0.0622 0.8022 -0.1049 0.027 Uiso calc R 1 1
H H29B -0.0548 0.7774 -0.0396 0.027 Uiso calc R 1 1
H H29C 0.0099 0.7624 -0.0730 0.027 Uiso calc R 1 1
C C30A 0.0376(2) 1.00646(18) -0.09032(19) 0.0269(9) Uani d . 1 1
H H30A 0.0600 1.0407 -0.0661 0.040 Uiso calc R 1 1
H H30B -0.0168 1.0138 -0.1078 0.040 Uiso calc R 1 1
H H30C 0.0637 1.0007 -0.1218 0.040 Uiso calc R 1 1
C C31A 0.1479(2) 0.90321(17) 0.10271(17) 0.0223(8) Uani d . 1 1
H H31A 0.1144 0.8987 0.1294 0.033 Uiso calc R 1 1
H H31B 0.1743 0.9416 0.1100 0.033 Uiso calc R 1 1
H H31C 0.1857 0.8710 0.1098 0.033 Uiso calc R 1 1
C C32A 0.30839(18) 0.80074(16) 0.14130(15) 0.0143(7) Uani d . 1 1
C C33A 0.32401(19) 0.80765(15) 0.20791(15) 0.0141(7) Uani d . 1 1
C C34A 0.26638(19) 0.80762(16) 0.23782(16) 0.0159(7) Uani d . 1 1
C C35A 0.2813(2) 0.81073(17) 0.29843(16) 0.0184(7) Uani d . 1 1
C C36A 0.3557(2) 0.81628(16) 0.33167(15) 0.0182(7) Uani d . 1 1
C C37A 0.41394(19) 0.81774(16) 0.30390(16) 0.0177(7) Uani d . 1 1
C C38A 0.39800(19) 0.81357(16) 0.24320(16) 0.0161(7) Uani d . 1 1
C C39A 0.2966(2) 0.64470(17) 0.12117(16) 0.0197(7) Uani d . 1 1
C C40A 0.29610(19) 0.58889(19) 0.15947(17) 0.0217(8) Uani d . 1 1
C C41A 0.3175(2) 0.59184(19) 0.22004(17) 0.0234(8) Uani d . 1 1
C C42A 0.3184(2) 0.5420(2) 0.25526(17) 0.0265(9) Uani d . 1 1
C C43A 0.2987(2) 0.4875(2) 0.22897(19) 0.0293(9) Uani d . 1 1
C C44A 0.2792(2) 0.48252(19) 0.16859(19) 0.0284(9) Uani d . 1 1
C C45A 0.2765(2) 0.53375(18) 0.13436(18) 0.0253(8) Uani d . 1 1
Ru Ru1B 0.216163(14) 0.751183(12) 0.535681(11) 0.01067(8) Uani d . 1 1
F F1B 0.33746(13) 0.65939(11) 0.74261(10) 0.0269(5) Uani d . 1 1
F F2B 0.34588(14) 0.56074(13) 0.80945(10) 0.0362(6) Uani d . 1 1
F F3B 0.31731(15) 0.45214(12) 0.75748(12) 0.0394(7) Uani d . 1 1
F F4B 0.28407(16) 0.44301(11) 0.63900(13) 0.0404(6) Uani d . 1 1
F F5B 0.26975(15) 0.54057(11) 0.57176(11) 0.0325(6) Uani d . 1 1
F F6B 0.19288(11) 0.81864(10) 0.71256(9) 0.0186(4) Uani d . 1 1
F F7B 0.22163(12) 0.81990(10) 0.82943(10) 0.0235(5) Uani d . 1 1
F F8B 0.36714(13) 0.81805(11) 0.89705(9) 0.0254(5) Uani d . 1 1
F F9B 0.48511(12) 0.81307(12) 0.84560(10) 0.0287(5) Uani d . 1 1
F F10B 0.45904(12) 0.80537(12) 0.72857(10) 0.0276(5) Uani d . 1 1
O O1B 0.23489(13) 0.67194(11) 0.58540(11) 0.0152(5) Uani d . 1 1
O O2B 0.36216(13) 0.68584(12) 0.62238(12) 0.0214(6) Uani d . 1 1
O O3B 0.24842(12) 0.78394(11) 0.62251(10) 0.0144(5) Uani d . 1 1
O O4B 0.35836(14) 0.83282(12) 0.62617(11) 0.0188(5) Uani d . 1 1
N N1B 0.06452(15) 0.80710(13) 0.55291(12) 0.0128(6) Uani d . 1 1
N N2B 0.07508(15) 0.71824(13) 0.58685(12) 0.0118(5) Uani d . 1 1
C C1B 0.10899(18) 0.75737(15) 0.55659(15) 0.0127(6) Uani d . 1 1
C C2B 0.00643(18) 0.79907(17) 0.58090(15) 0.0163(7) Uani d . 1 1
H H2B -0.0307 0.8278 0.5845 0.020 Uiso calc R 1 1
C C3B 0.01232(18) 0.74379(17) 0.60178(16) 0.0165(7) Uani d . 1 1
H H3B -0.0199 0.7253 0.6228 0.020 Uiso calc R 1 1
C C4B 0.1875(2) 0.80780(17) 0.45545(15) 0.0186(7) Uani d . 1 1
H H4B 0.1483 0.8366 0.4426 0.022 Uiso calc R 1 1
C C5B 0.1723(2) 0.74728(18) 0.44022(16) 0.0192(8) Uani d . 1 1
H H5B 0.1223 0.7359 0.4188 0.023 Uiso calc R 1 1
C C6B 0.22997(19) 0.70319(17) 0.45620(15) 0.0178(7) Uani d . 1 1
C C7B 0.30300(18) 0.72224(17) 0.49023(15) 0.0157(7) Uani d . 1 1
H H7B 0.3430 0.6939 0.5018 0.019 Uiso calc R 1 1
C C8B 0.31720(18) 0.78133(16) 0.50697(15) 0.0156(7) Uani d . 1 1
H H8B 0.3661 0.7923 0.5307 0.019 Uiso calc R 1 1
C C9B 0.2596(2) 0.82594(16) 0.48914(15) 0.0168(7) Uani d . 1 1
C C10B 0.2772(2) 0.89004(17) 0.50338(18) 0.0244(8) Uani d . 1 1
H H10D 0.3059 0.9063 0.4767 0.037 Uiso calc R 1 1
H H10E 0.3077 0.8937 0.5443 0.037 Uiso calc R 1 1
H H10F 0.2293 0.9123 0.4985 0.037 Uiso calc R 1 1
C C11B 0.2146(2) 0.63985(19) 0.43595(18) 0.0266(9) Uani d . 1 1
H H11B 0.1745 0.6229 0.4538 0.032 Uiso calc R 1 1
C C12B 0.2846(3) 0.6005(2) 0.4520(2) 0.0389(11) Uani d . 1 1
H H12D 0.3248 0.6175 0.4358 0.058 Uiso calc R 1 1
H H12E 0.2715 0.5606 0.4354 0.058 Uiso calc R 1 1
H H12F 0.3028 0.5977 0.4950 0.058 Uiso calc R 1 1
C C13B 0.1843(4) 0.6393(3) 0.3682(2) 0.0581(17) Uani d . 1 1
H H13D 0.1350 0.6599 0.3569 0.087 Uiso calc R 1 1
H H13E 0.1777 0.5980 0.3542 0.087 Uiso calc R 1 1
H H13F 0.2209 0.6595 0.3504 0.087 Uiso calc R 1 1
C C14B 0.06306(18) 0.85923(16) 0.51688(15) 0.0146(7) Uani d . 1 1
C C15B 0.01518(19) 0.85851(17) 0.45963(16) 0.0171(7) Uani d . 1 1
C C16B 0.0105(2) 0.90990(18) 0.42574(17) 0.0211(8) Uani d . 1 1
H H16B -0.0213 0.9100 0.3866 0.025 Uiso calc R 1 1
C C17B 0.0512(2) 0.96122(18) 0.44769(18) 0.0239(8) Uani d . 1 1
C C18B 0.0951(2) 0.96080(17) 0.50537(18) 0.0226(8) Uani d . 1 1
H H18B 0.1214 0.9961 0.5212 0.027 Uiso calc R 1 1
C C19B 0.10206(19) 0.91061(16) 0.54123(16) 0.0171(7) Uani d . 1 1
C C20B -0.02853(19) 0.80376(17) 0.43447(16) 0.0195(7) Uani d . 1 1
H H20D -0.0647 0.8136 0.3968 0.029 Uiso calc R 1 1
H H20E -0.0566 0.7887 0.4622 0.029 Uiso calc R 1 1
H H20F 0.0071 0.7732 0.4280 0.029 Uiso calc R 1 1
C C21B 0.0454(3) 1.0153(2) 0.4091(2) 0.0347(10) Uani d . 1 1
H H21D 0.0719 1.0487 0.4325 0.052 Uiso calc R 1 1
H H21E -0.0086 1.0255 0.3930 0.052 Uiso calc R 1 1
H H21F 0.0689 1.0069 0.3767 0.052 Uiso calc R 1 1
C C22B 0.1496(2) 0.91242(17) 0.60376(17) 0.0234(8) Uani d . 1 1
H H22D 0.1179 0.9017 0.6304 0.035 Uiso calc R 1 1
H H22E 0.1701 0.9526 0.6131 0.035 Uiso calc R 1 1
H H22F 0.1919 0.8841 0.6086 0.035 Uiso calc R 1 1
C C23B 0.08804(18) 0.65534(15) 0.59738(15) 0.0135(6) Uani d . 1 1
C C24B 0.06337(19) 0.61648(17) 0.55047(16) 0.0182(7) Uani d . 1 1
C C25B 0.0712(2) 0.55586(18) 0.56177(17) 0.0224(8) Uani d . 1 1
H H25B 0.0559 0.5287 0.5299 0.027 Uiso calc R 1 1
C C26B 0.1006(2) 0.53389(17) 0.61800(18) 0.0220(8) Uani d . 1 1
C C27B 0.12249(19) 0.57448(16) 0.66432(16) 0.0173(7) Uani d . 1 1
H H27B 0.1411 0.5599 0.7034 0.021 Uiso calc R 1 1
C C28B 0.11782(18) 0.63565(16) 0.65504(15) 0.0155(7) Uani d . 1 1
C C29B 0.0265(2) 0.6387(2) 0.48910(17) 0.0274(9) Uani d . 1 1
H H29D -0.0194 0.6616 0.4896 0.041 Uiso calc R 1 1
H H29E 0.0125 0.6048 0.4623 0.041 Uiso calc R 1 1
H H29F 0.0626 0.6643 0.4756 0.041 Uiso calc R 1 1
C C30B 0.1063(3) 0.46760(19) 0.6284(2) 0.0322(10) Uani d . 1 1
H H30D 0.0556 0.4516 0.6274 0.048 Uiso calc R 1 1
H H30E 0.1412 0.4596 0.6671 0.048 Uiso calc R 1 1
H H30F 0.1259 0.4486 0.5976 0.048 Uiso calc R 1 1
C C31B 0.1457(2) 0.67853(17) 0.70486(16) 0.0179(7) Uani d . 1 1
H H31D 0.1704 0.6565 0.7408 0.027 Uiso calc R 1 1
H H31E 0.1023 0.7012 0.7115 0.027 Uiso calc R 1 1
H H31F 0.1826 0.7060 0.6949 0.027 Uiso calc R 1 1
C C32B 0.30106(19) 0.65946(16) 0.61778(15) 0.0162(7) Uani d . 1 1
C C33B 0.30264(18) 0.60368(17) 0.65504(16) 0.0179(7) Uani d . 1 1
C C34B 0.32219(19) 0.60660(18) 0.71560(17) 0.0200(8) Uani d . 1 1
C C35B 0.3272(2) 0.5564(2) 0.75062(17) 0.0256(9) Uani d . 1 1
C C36B 0.3132(2) 0.50171(19) 0.72432(19) 0.0272(9) Uani d . 1 1
C C37B 0.2952(2) 0.49661(19) 0.66437(19) 0.0276(9) Uani d . 1 1
C C38B 0.2888(2) 0.54743(18) 0.63013(17) 0.0222(8) Uani d . 1 1
C C39B 0.31051(18) 0.80947(16) 0.64793(15) 0.0142(7) Uani d . 1 1
C C40B 0.32475(18) 0.81116(15) 0.71470(15) 0.0135(7) Uani d . 1 1
C C41B 0.26600(18) 0.81513(15) 0.74324(15) 0.0141(7) Uani d . 1 1
C C42B 0.27953(19) 0.81664(16) 0.80398(16) 0.0159(7) Uani d . 1 1
C C43B 0.3537(2) 0.81571(16) 0.83817(15) 0.0168(7) Uani d . 1 1
C C44B 0.41293(19) 0.81273(17) 0.81215(16) 0.0185(7) Uani d . 1 1
C C45B 0.39847(19) 0.80971(16) 0.75135(16) 0.0170(7) Uani d . 1 1
C C1X 0.0182(2) 0.85437(19) 0.73301(18) 0.0267(9) Uani d . 1 1
H H1X1 -0.0287 0.8434 0.7025 0.032 Uiso calc R 1 1
H H1X2 0.0621 0.8509 0.7153 0.032 Uiso calc R 1 1
Cl Cl1 0.03067(7) 0.80522(5) 0.79314(5) 0.0377(3) Uani d . 1 1
Cl Cl2 0.01052(6) 0.92889(5) 0.75558(6) 0.0388(3) Uani d . 1 1
C C2X 0.0223(2) 0.8451(2) 0.23282(18) 0.0266(9) Uani d . 1 1
H H2X1 -0.0255 0.8301 0.2059 0.032 Uiso calc R 1 1
H H2X2 0.0655 0.8341 0.2162 0.032 Uiso calc R 1 1
Cl Cl3 0.03471(7) 0.81259(7) 0.30215(6) 0.0481(3) Uani d . 1 1
Cl Cl4 0.01756(7) 0.92300(6) 0.23876(9) 0.0673(5) Uani d . 1 1
C C3X 0.0756(3) 0.4518(2) 0.8115(2) 0.0457(13) Uani d . 1 1
H H3X1 0.0580 0.4836 0.8343 0.055 Uiso calc R 1 1
H H3X2 0.0767 0.4139 0.8332 0.055 Uiso calc R 1 1
Cl Cl5 0.16713(7) 0.46850(6) 0.80490(6) 0.0465(3) Uani d . 1 1
Cl Cl6 0.01067(7) 0.44556(8) 0.74007(6) 0.0584(4) Uani d . 1 1
C C4X 0.0896(3) 0.4513(2) 0.3654(2) 0.0365(11) Uani d . 1 1
H H4X1 0.0378 0.4634 0.3428 0.044 Uiso calc R 1 1
H H4X2 0.0881 0.4086 0.3754 0.044 Uiso calc R 1 1
Cl Cl7 0.15538(6) 0.46240(5) 0.32162(5) 0.0386(3) Uani d . 1 1
Cl Cl8 0.11683(9) 0.49368(7) 0.43119(7) 0.0575(4) Uani d . 1 1

loop_
_atom_site_aniso_label
_atom_site_aniso_U_11
_atom_site_aniso_U_22
_atom_site_aniso_U_33
_atom_site_aniso_U_12
_atom_site_aniso_U_13
_atom_site_aniso_U_23
Ru1A 0.01035(13) 0.02837(18) 0.00823(14) 0.00618(10) 0.00336(10) 0.00032(11)
F1A 0.0101(9) 0.0323(13) 0.0186(11) 0.0008(8) 0.0049(8) -0.0018(9)
F2A 0.0305(12) 0.0354(14) 0.0210(12) -0.0015(10) 0.0187(10) 0.0000(10)
F3A 0.0377(13) 0.0300(13) 0.0114(11) 0.0018(10) 0.0022(9) -0.0016(9)
F4A 0.0178(11) 0.0308(13) 0.0239(12) -0.0001(9) -0.0061(9) -0.0040(10)
F5A 0.0130(10) 0.0368(14) 0.0247(12) 0.0002(9) 0.0071(8) -0.0020(10)
F6A 0.0294(12) 0.0373(15) 0.0261(13) -0.0079(10) 0.0064(10) -0.0022(11)
F7A 0.0391(15) 0.0571(19) 0.0183(12) -0.0079(12) 0.0022(10) 0.0055(12)
F8A 0.0382(14) 0.0394(16) 0.0371(15) 0.0058(11) 0.0089(11) 0.0201(12)
F9A 0.0625(18) 0.0239(14) 0.0397(16) 0.0080(12) 0.0136(13) 0.0035(12)
F10A 0.0552(16) 0.0267(14) 0.0212(12) 0.0067(11) 0.0059(11) 0.0012(10)
O1A 0.0127(11) 0.0241(14) 0.0094(11) 0.0023(9) 0.0044(9) -0.0003(10)
O2A 0.0215(13) 0.0239(15) 0.0213(14) -0.0029(10) 0.0116(10) 0.0000(11)
O3A 0.0133(11) 0.0254(14) 0.0159(12) 0.0065(9) 0.0027(9) 0.0002(10)
O4A 0.0143(12) 0.0376(17) 0.0233(14) 0.0054(11) 0.0030(10) 0.0040(12)
N1A 0.0109(12) 0.0148(15) 0.0123(13) 0.0012(10) 0.0026(10) -0.0007(11)
N2A 0.0107(12) 0.0165(15) 0.0098(13) 0.0005(10) 0.0042(10) 0.0005(11)
C1A 0.0109(15) 0.0214(19) 0.0074(15) 0.0032(12) 0.0000(12) 0.0006(13)
C2A 0.0127(15) 0.0204(19) 0.0163(17) -0.0004(12) 0.0061(13) -0.0016(14)
C3A 0.0119(15) 0.0200(19) 0.0148(16) 0.0030(12) 0.0063(12) -0.0020(14)
C4A 0.0136(16) 0.036(2) 0.0128(17) 0.0019(14) 0.0062(13) -0.0065(15)
C5A 0.0149(16) 0.036(2) 0.0140(17) 0.0065(14) 0.0113(13) 0.0071(15)
C6A 0.029(2) 0.037(2) 0.0165(18) 0.0167(17) 0.0153(15) 0.0136(17)
C7A 0.0153(17) 0.072(3) 0.0100(17) 0.0208(19) 0.0075(13) 0.0181(19)
C8A 0.0184(18) 0.054(3) 0.0155(19) 0.0003(17) 0.0054(14) -0.0062(18)
C9A 0.0201(18) 0.044(3) 0.0157(18) -0.0023(16) 0.0080(14) -0.0108(17)
C10A 0.042(2) 0.032(3) 0.039(3) 0.0134(19) 0.027(2) 0.015(2)
C11A 0.032(2) 0.036(3) 0.032(2) -0.0026(18) 0.0120(18) -0.0132(19)
C12A 0.055(3) 0.041(3) 0.049(3) -0.001(2) 0.026(3) -0.012(2)
C13A 0.040(3) 0.042(3) 0.058(3) -0.005(2) 0.018(2) -0.010(3)
C14A 0.0170(16) 0.0167(18) 0.0148(17) 0.0034(12) 0.0031(13) 0.0008(14)
C15A 0.036(2) 0.022(2) 0.022(2) 0.0030(16) -0.0018(16) 0.0001(16)
C16A 0.050(3) 0.022(2) 0.027(2) -0.0003(18) -0.0020(19) -0.0052(18)
C17A 0.041(2) 0.020(2) 0.027(2) 0.0023(17) 0.0019(18) 0.0020(17)
C18A 0.0148(16) 0.024(2) 0.0180(18) 0.0028(13) 0.0031(13) 0.0037(15)
C19A 0.0127(15) 0.0229(19) 0.0126(16) -0.0004(12) 0.0049(12) 0.0012(14)
C20A 0.047(3) 0.027(2) 0.022(2) 0.0028(18) -0.0021(18) -0.0026(18)
C21A 0.061(3) 0.020(2) 0.038(3) 0.002(2) -0.004(2) 0.003(2)
C22A 0.0240(18) 0.025(2) 0.0144(17) -0.0025(14) 0.0043(14) 0.0021(15)
C23A 0.0114(14) 0.0155(17) 0.0143(16) 0.0023(12) 0.0058(12) 0.0014(13)
C24A 0.0120(15) 0.0201(19) 0.0154(17) 0.0019(12) 0.0046(12) -0.0027(14)
C25A 0.0162(16) 0.0190(19) 0.025(2) 0.0005(13) 0.0079(14) -0.0004(15)
C26A 0.0180(17) 0.0202(19) 0.0219(19) 0.0045(13) 0.0104(14) 0.0040(15)
C27A 0.0133(16) 0.026(2) 0.0158(17) 0.0046(13) 0.0028(13) 0.0032(15)
C28A 0.0113(14) 0.0189(18) 0.0148(17) 0.0013(12) 0.0051(12) -0.0007(14)
C29A 0.0158(16) 0.023(2) 0.0143(17) -0.0019(13) 0.0024(13) -0.0011(14)
C30A 0.027(2) 0.020(2) 0.035(2) 0.0035(15) 0.0106(17) 0.0094(17)
C31A 0.0243(18) 0.0173(19) 0.0218(19) 0.0019(14) -0.0005(15) -0.0032(15)
C32A 0.0133(15) 0.0178(18) 0.0129(16) 0.0040(12) 0.0056(12) 0.0017(13)
C33A 0.0141(15) 0.0131(17) 0.0159(17) -0.0007(12) 0.0052(13) 0.0004(13)
C34A 0.0138(15) 0.0164(18) 0.0182(17) 0.0022(12) 0.0053(13) 0.0000(14)
C35A 0.0219(17) 0.0187(19) 0.0173(18) 0.0017(13) 0.0099(14) -0.0011(14)
C36A 0.0298(19) 0.0135(18) 0.0111(16) 0.0011(13) 0.0049(14) 0.0002(13)
C37A 0.0157(16) 0.0140(18) 0.0199(18) 0.0015(12) -0.0019(13) -0.0015(14)
C38A 0.0134(15) 0.0151(18) 0.0209(18) -0.0002(12) 0.0064(13) -0.0003(14)
C39A 0.0166(17) 0.024(2) 0.0188(18) 0.0065(14) 0.0057(13) 0.0010(15)
C40A 0.0114(16) 0.034(2) 0.0186(18) 0.0060(14) 0.0023(13) 0.0048(16)
C41A 0.0156(17) 0.032(2) 0.0221(19) -0.0025(14) 0.0033(14) -0.0025(16)
C42A 0.0173(17) 0.043(3) 0.0173(19) 0.0003(16) 0.0011(14) 0.0081(17)
C43A 0.0233(19) 0.034(2) 0.029(2) 0.0065(16) 0.0038(16) 0.0104(18)
C44A 0.030(2) 0.023(2) 0.033(2) 0.0032(16) 0.0087(17) -0.0002(18)
C45A 0.028(2) 0.025(2) 0.021(2) 0.0093(15) 0.0029(15) 0.0013(16)
Ru1B 0.00835(13) 0.01568(15) 0.00840(14) 0.00120(9) 0.00290(9) 0.00106(10)
F1B 0.0248(11) 0.0355(14) 0.0197(11) -0.0034(9) 0.0042(9) -0.0018(10)
F2B 0.0350(14) 0.0540(18) 0.0182(12) 0.0007(12) 0.0042(10) 0.0104(11)
F3B 0.0428(15) 0.0350(15) 0.0442(16) 0.0099(11) 0.0181(12) 0.0252(13)
F4B 0.0535(17) 0.0185(13) 0.0512(17) 0.0038(11) 0.0170(13) -0.0020(12)
F5B 0.0452(15) 0.0299(14) 0.0225(12) 0.0023(11) 0.0087(10) -0.0012(10)
F6B 0.0105(9) 0.0270(12) 0.0178(10) 0.0007(8) 0.0026(8) -0.0021(9)
F7B 0.0222(11) 0.0326(13) 0.0194(11) -0.0005(9) 0.0123(9) -0.0013(9)
F8B 0.0292(12) 0.0372(14) 0.0090(10) 0.0022(10) 0.0038(8) -0.0009(9)
F9B 0.0164(11) 0.0481(16) 0.0174(11) 0.0018(9) -0.0038(8) -0.0046(10)
F10B 0.0110(10) 0.0540(16) 0.0182(11) 0.0022(9) 0.0049(8) -0.0049(10)
O1B 0.0113(11) 0.0187(13) 0.0160(12) 0.0011(9) 0.0042(9) 0.0030(10)
O2B 0.0097(11) 0.0285(15) 0.0254(14) 0.0000(10) 0.0033(10) 0.0086(11)
O3B 0.0096(10) 0.0233(14) 0.0105(11) -0.0001(9) 0.0029(8) -0.0008(10)
O4B 0.0174(12) 0.0259(14) 0.0151(12) -0.0058(10) 0.0080(10) -0.0003(11)
N1B 0.0104(12) 0.0180(15) 0.0105(13) -0.0006(10) 0.0038(10) 0.0015(11)
N2B 0.0095(12) 0.0173(15) 0.0095(13) -0.0012(10) 0.0043(10) -0.0006(11)
C1B 0.0106(14) 0.0175(18) 0.0092(15) 0.0001(12) 0.0010(11) -0.0006(13)
C2B 0.0116(15) 0.025(2) 0.0134(16) 0.0027(13) 0.0051(12) 0.0002(14)
C3B 0.0081(14) 0.028(2) 0.0147(17) -0.0001(12) 0.0045(12) -0.0026(14)
C4B 0.0172(16) 0.028(2) 0.0117(17) 0.0072(14) 0.0059(13) 0.0070(14)
C5B 0.0150(16) 0.033(2) 0.0097(17) 0.0027(14) 0.0026(13) 0.0026(14)
C6B 0.0168(16) 0.027(2) 0.0112(16) 0.0017(13) 0.0062(13) -0.0013(14)
C7B 0.0119(15) 0.026(2) 0.0118(16) 0.0048(13) 0.0072(12) 0.0013(14)
C8B 0.0110(15) 0.0236(19) 0.0140(16) -0.0001(12) 0.0067(12) 0.0034(14)
C9B 0.0189(16) 0.0210(19) 0.0147(17) 0.0037(13) 0.0121(13) 0.0058(14)
C10B 0.028(2) 0.021(2) 0.028(2) 0.0021(15) 0.0147(16) 0.0069(16)
C11B 0.0253(19) 0.029(2) 0.026(2) -0.0011(16) 0.0085(16) -0.0091(17)
C12B 0.044(3) 0.029(3) 0.044(3) 0.0033(19) 0.012(2) -0.006(2)
C13B 0.071(4) 0.048(3) 0.041(3) 0.014(3) -0.012(3) -0.018(3)
C14B 0.0138(15) 0.0167(18) 0.0136(16) 0.0035(12) 0.0044(12) 0.0031(13)
C15B 0.0104(14) 0.024(2) 0.0181(18) 0.0039(13) 0.0055(12) 0.0009(14)
C16B 0.0158(16) 0.029(2) 0.0178(18) 0.0107(14) 0.0037(13) 0.0076(15)
C17B 0.0241(18) 0.022(2) 0.029(2) 0.0103(15) 0.0125(16) 0.0115(17)
C18B 0.0200(18) 0.019(2) 0.029(2) 0.0032(14) 0.0064(15) 0.0030(16)
C19B 0.0114(15) 0.0185(19) 0.0219(18) 0.0032(12) 0.0048(13) 0.0006(14)
C20B 0.0146(16) 0.028(2) 0.0147(17) -0.0006(13) 0.0011(13) -0.0024(15)
C21B 0.032(2) 0.033(3) 0.042(3) 0.0123(18) 0.0145(19) 0.019(2)
C22B 0.0243(19) 0.019(2) 0.023(2) -0.0008(14) -0.0016(15) -0.0023(16)
C23B 0.0101(14) 0.0152(17) 0.0164(17) -0.0024(11) 0.0056(12) 0.0010(13)
C24B 0.0158(16) 0.024(2) 0.0159(17) -0.0022(13) 0.0056(13) -0.0030(14)
C25B 0.0228(18) 0.021(2) 0.024(2) -0.0050(14) 0.0072(15) -0.0056(16)
C26B 0.0180(17) 0.021(2) 0.027(2) -0.0037(13) 0.0075(15) -0.0027(16)
C27B 0.0138(16) 0.0205(19) 0.0176(17) -0.0008(13) 0.0041(13) 0.0031(14)
C28B 0.0086(14) 0.0230(19) 0.0158(17) -0.0021(12) 0.0047(12) -0.0006(14)
C29B 0.034(2) 0.032(2) 0.0136(18) -0.0062(17) -0.0001(15) -0.0061(16)
C30B 0.035(2) 0.023(2) 0.037(2) -0.0022(17) 0.0069(19) -0.0013(19)
C31B 0.0171(16) 0.022(2) 0.0144(17) -0.0005(13) 0.0043(13) -0.0003(14)
C32B 0.0134(15) 0.0216(19) 0.0150(17) 0.0034(13) 0.0062(12) 0.0035(14)
C33B 0.0097(15) 0.023(2) 0.0216(18) 0.0044(12) 0.0054(13) 0.0074(15)
C34B 0.0107(15) 0.027(2) 0.0221(19) 0.0012(13) 0.0040(13) 0.0020(15)
C35B 0.0161(17) 0.046(3) 0.0146(18) 0.0027(16) 0.0038(14) 0.0064(17)
C36B 0.0217(19) 0.027(2) 0.034(2) 0.0065(15) 0.0092(16) 0.0126(18)
C37B 0.028(2) 0.024(2) 0.032(2) 0.0035(15) 0.0100(17) 0.0048(17)
C38B 0.0206(18) 0.023(2) 0.024(2) 0.0041(14) 0.0074(14) 0.0059(16)
C39B 0.0142(15) 0.0162(17) 0.0114(16) 0.0027(12) 0.0017(12) -0.0017(13)
C40B 0.0117(15) 0.0158(17) 0.0128(16) -0.0007(12) 0.0027(12) -0.0031(13)
C41B 0.0126(15) 0.0141(17) 0.0149(17) -0.0004(12) 0.0023(12) -0.0005(13)
C42B 0.0173(16) 0.0170(18) 0.0168(17) -0.0004(12) 0.0105(13) -0.0004(14)
C43B 0.0227(18) 0.0154(18) 0.0112(16) -0.0006(13) 0.0021(13) -0.0025(13)
C44B 0.0127(16) 0.025(2) 0.0147(17) 0.0001(13) -0.0024(13) -0.0027(14)
C45B 0.0137(16) 0.0206(19) 0.0170(18) 0.0014(12) 0.0044(13) -0.0031(14)
C1X 0.0226(19) 0.035(2) 0.023(2) -0.0010(16) 0.0071(15) -0.0024(17)
Cl1 0.0368(6) 0.0338(6) 0.0406(6) -0.0042(4) 0.0062(5) 0.0053(5)
Cl2 0.0271(5) 0.0311(6) 0.0569(7) -0.0047(4) 0.0086(5) 0.0031(5)
C2X 0.0212(18) 0.039(3) 0.021(2) 0.0028(16) 0.0077(15) 0.0008(17)
Cl3 0.0463(7) 0.0596(9) 0.0342(6) -0.0093(6) 0.0024(5) 0.0200(6)
Cl4 0.0283(6) 0.0371(7) 0.1310(15) -0.0020(5) 0.0101(7) 0.0336(8)
C3X 0.036(3) 0.044(3) 0.059(3) 0.012(2) 0.017(2) 0.013(3)
Cl5 0.0415(6) 0.0417(7) 0.0538(8) -0.0024(5) 0.0073(5) 0.0083(6)
Cl6 0.0362(6) 0.0881(11) 0.0528(8) 0.0171(6) 0.0149(6) 0.0301(8)
C4X 0.030(2) 0.027(2) 0.055(3) -0.0020(17) 0.016(2) -0.009(2)
Cl7 0.0338(6) 0.0398(7) 0.0441(7) 0.0068(4) 0.0134(5) 0.0000(5)
Cl8 0.0607(8) 0.0530(9) 0.0687(10) -0.0192(6) 0.0346(7) -0.0281(7)

loop_
_atom_type_symbol
_atom_type_description
_atom_type_scat_dispersion_real
_atom_type_scat_dispersion_imag
_atom_type_scat_source
C C 0.0033 0.0016 'International Tables Vol C Tables 4.2.6.8 and 6.1.1.4'
H H 0.0000 0.0000 'International Tables Vol C Tables 4.2.6.8 and 6.1.1.4'
N N 0.0061 0.0033 'International Tables Vol C Tables 4.2.6.8 and 6.1.1.4'
O O 0.0106 0.0060 'International Tables Vol C Tables 4.2.6.8 and 6.1.1.4'
F F 0.0171 0.0103 'International Tables Vol C Tables 4.2.6.8 and 6.1.1.4'
Cl Cl 0.1484 0.1585 'International Tables Vol C Tables 4.2.6.8 and 6.1.1.4'
Ru Ru -1.2594 0.8363 'International Tables Vol C Tables 4.2.6.8 and 6.1.1.4'

loop_
_geom_angle_atom_site_label_1
_geom_angle_atom_site_label_2
_geom_angle_atom_site_label_3
_geom_angle
O1A Ru1A O3A 78.67(10)
O1A Ru1A C1A 78.32(11)
O3A Ru1A C1A 88.46(11)
O1A Ru1A C7A 129.89(16)
O3A Ru1A C7A 151.38(16)
C1A Ru1A C7A 95.31(13)
O1A Ru1A C8A 167.02(14)
O3A Ru1A C8A 113.98(15)
C1A Ru1A C8A 98.46(13)
C7A Ru1A C8A 37.40(18)
O1A Ru1A C6A 101.24(13)
O3A Ru1A C6A 154.25(12)
C1A Ru1A C6A 116.94(13)
C7A Ru1A C6A 38.06(16)
C8A Ru1A C6A 68.78(17)
O1A Ru1A C4A 117.80(11)
O3A Ru1A C4A 90.37(12)
C1A Ru1A C4A 163.24(13)
C7A Ru1A C4A 78.00(14)
C8A Ru1A C4A 66.86(14)
C6A Ru1A C4A 66.63(14)
O1A Ru1A C9A 152.72(12)
O3A Ru1A C9A 87.87(13)
C1A Ru1A C9A 125.35(14)
C7A Ru1A C9A 66.86(17)
C8A Ru1A C9A 36.95(15)
C6A Ru1A C9A 80.86(16)
C4A Ru1A C9A 37.89(13)
O1A Ru1A C5A 97.34(12)
O3A Ru1A C5A 116.79(12)
C1A Ru1A C5A 153.30(14)
C7A Ru1A C5A 67.05(14)
C8A Ru1A C5A 79.83(15)
C6A Ru1A C5A 37.45(13)
C4A Ru1A C5A 36.21(15)
C9A Ru1A C5A 67.65(15)
C32A O1A Ru1A 128.3(2)
C39A O3A Ru1A 121.1(2)
C1A N1A C2A 111.9(3)
C1A N1A C14A 130.6(3)
C2A N1A C14A 117.0(3)
C1A N2A C3A 111.7(3)
C1A N2A C23A 130.3(3)
C3A N2A C23A 117.0(3)
N2A C1A N1A 102.8(3)
N2A C1A Ru1A 126.8(2)
N1A C1A Ru1A 129.1(2)
C3A C2A N1A 106.9(3)
C3A C2A H2A 126.6
N1A C2A H2A 126.6
C2A C3A N2A 106.7(3)
C2A C3A H3A 126.6
N2A C3A H3A 126.6
C5A C4A C9A 122.5(4)
C5A C4A Ru1A 72.2(2)
C9A C4A Ru1A 71.1(2)
C5A C4A H4A 118.7
C9A C4A H4A 118.7
Ru1A C4A H4A 130.9
C4A C5A C6A 120.3(4)
C4A C5A Ru1A 71.6(2)
C6A C5A Ru1A 70.9(2)
C4A C5A H5A 119.8
C6A C5A H5A 119.8
Ru1A C5A H5A 130.3
C5A C6A C7A 116.6(4)
C5A C6A C10A 120.0(4)
C7A C6A C10A 123.3(4)
C5A C6A Ru1A 71.6(2)
C7A C6A Ru1A 69.6(2)
C10A C6A Ru1A 132.2(3)
C8A C7A C6A 122.9(3)
C8A C7A Ru1A 71.8(2)
C6A C7A Ru1A 72.3(2)
C8A C7A H7A 118.6
C6A C7A H7A 118.6
Ru1A C7A H7A 130.0
C9A C8A C7A 119.8(4)
C9A C8A Ru1A 72.5(2)
C7A C8A Ru1A 70.8(2)
C9A C8A H8A 120.1
C7A C8A H8A 120.1
Ru1A C8A H8A 128.9
C8A C9A C4A 117.8(4)
C8A C9A C11A 124.8(4)
C4A C9A C11A 117.4(4)
C8A C9A Ru1A 70.5(2)
C4A C9A Ru1A 71.0(2)
C11A C9A Ru1A 131.5(3)
C6A C10A H10A 109.5
C6A C10A H10B 109.5
H10A C10A H10B 109.5
C6A C10A H10C 109.5
H10A C10A H10C 109.5
H10B C10A H10C 109.5
C13A C11A C12A 111.2(4)
C13A C11A C9A 116.4(4)
C12A C11A C9A 107.4(4)
C13A C11A H11A 107.2
C12A C11A H11A 107.2
C9A C11A H11A 107.2
C11A C12A H12A 109.5
C11A C12A H12B 109.5
H12A C12A H12B 109.5
C11A C12A H12C 109.5
H12A C12A H12C 109.5
H12B C12A H12C 109.5
C11A C13A H13A 109.5
C11A C13A H13B 109.5
H13A C13A H13B 109.5
C11A C13A H13C 109.5
H13A C13A H13C 109.5
H13B C13A H13C 109.5
C15A C14A C19A 121.7(4)
C15A C14A N1A 118.5(3)
C19A C14A N1A 118.7(3)
C14A C15A C16A 117.8(4)
C14A C15A C20A 121.2(4)
C16A C15A C20A 121.0(4)
C17A C16A C15A 122.2(4)
C17A C16A H16A 118.9
C15A C16A H16A 118.9
C16A C17A C18A 118.0(4)
C16A C17A C21A 120.8(4)
C18A C17A C21A 121.2(4)
C19A C18A C17A 122.5(3)
C19A C18A H18A 118.7
C17A C18A H18A 118.7
C18A C19A C14A 117.6(3)
C18A C19A C22A 121.3(3)
C14A C19A C22A 121.1(3)
C15A C20A H20A 109.5
C15A C20A H20B 109.5
H20A C20A H20B 109.5
C15A C20A H20C 109.5
H20A C20A H20C 109.5
H20B C20A H20C 109.5
C17A C21A H21A 109.5
C17A C21A H21B 109.5
H21A C21A H21B 109.5
C17A C21A H21C 109.5
H21A C21A H21C 109.5
H21B C21A H21C 109.5
C19A C22A H22A 109.5
C19A C22A H22B 109.5
H22A C22A H22B 109.5
C19A C22A H22C 109.5
H22A C22A H22C 109.5
H22B C22A H22C 109.5
C24A C23A C28A 122.3(3)
C24A C23A N2A 119.6(3)
C28A C23A N2A 117.4(3)
C23A C24A C25A 117.6(3)
C23A C24A C31A 122.1(3)
C25A C24A C31A 120.2(3)
C26A C25A C24A 122.3(4)
C26A C25A H25A 118.8
C24A C25A H25A 118.8
C25A C26A C27A 118.3(3)
C25A C26A C30A 121.9(4)
C27A C26A C30A 119.8(3)
C28A C27A C26A 121.4(3)
C28A C27A H27A 119.3
C26A C27A H27A 119.3
C27A C28A C23A 118.0(3)
C27A C28A C29A 119.9(3)
C23A C28A C29A 122.1(3)
C28A C29A H29A 109.5
C28A C29A H29B 109.5
H29A C29A H29B 109.5
C28A C29A H29C 109.5
H29A C29A H29C 109.5
H29B C29A H29C 109.5
C26A C30A H30A 109.5
C26A C30A H30B 109.5
H30A C30A H30B 109.5
C26A C30A H30C 109.5
H30A C30A H30C 109.5
H30B C30A H30C 109.5
C24A C31A H31A 109.5
C24A C31A H31B 109.5
H31A C31A H31B 109.5
C24A C31A H31C 109.5
H31A C31A H31C 109.5
H31B C31A H31C 109.5
O2A C32A O1A 128.5(3)
O2A C32A C33A 118.8(3)
O1A C32A C33A 112.7(3)
C38A C33A C34A 115.5(3)
C38A C33A C32A 121.3(3)
C34A C33A C32A 123.2(3)
F1A C34A C35A 115.9(3)
F1A C34A C33A 121.2(3)
C35A C34A C33A 122.8(3)
F2A C35A C36A 120.0(3)
F2A C35A C34A 120.5(3)
C36A C35A C34A 119.5(3)
F3A C36A C37A 120.8(3)
F3A C36A C35A 119.7(3)
C37A C36A C35A 119.5(3)
F4A C37A C36A 119.3(3)
F4A C37A C38A 120.5(3)
C36A C37A C38A 120.2(3)
F5A C38A C37A 116.3(3)
F5A C38A C33A 121.3(3)
C37A C38A C33A 122.4(3)
O4A C39A O3A 129.8(4)
O4A C39A C40A 118.2(3)
O3A C39A C40A 112.0(3)
C41A C40A C45A 117.3(4)
C41A C40A C39A 121.3(4)
C45A C40A C39A 121.4(3)
F6A C41A C40A 119.9(4)
F6A C41A C42A 117.9(4)
C40A C41A C42A 122.2(4)
F7A C42A C43A 120.2(4)
F7A C42A C41A 120.5(4)
C43A C42A C41A 119.3(4)
F8A C43A C44A 119.6(4)
F8A C43A C42A 120.2(4)
C44A C43A C42A 120.1(4)
F9A C44A C43A 120.5(4)
F9A C44A C45A 120.3(4)
C43A C44A C45A 119.2(4)
F10A C45A C40A 121.0(4)
F10A C45A C44A 117.2(4)
C40A C45A C44A 121.9(4)
O3B Ru1B O1B 78.16(10)
O3B Ru1B C1B 78.35(11)
O1B Ru1B C1B 87.44(11)
O3B Ru1B C5B 161.39(12)
O1B Ru1B C5B 119.95(13)
C1B Ru1B C5B 97.15(13)
O3B Ru1B C7B 120.91(11)
O1B Ru1B C7B 89.09(11)
C1B Ru1B C7B 159.19(13)
C5B Ru1B C7B 67.09(13)
O3B Ru1B C8B 98.07(11)
O1B Ru1B C8B 113.48(11)
C1B Ru1B C8B 157.82(13)
C5B Ru1B C8B 79.21(13)
C7B Ru1B C8B 36.65(14)
O3B Ru1B C4B 124.52(12)
O1B Ru1B C4B 157.31(12)
C1B Ru1B C4B 97.37(13)
C5B Ru1B C4B 37.54(14)
C7B Ru1B C4B 78.55(13)
C8B Ru1B C4B 66.36(13)
O3B Ru1B C6B 156.81(11)
O1B Ru1B C6B 90.97(12)
C1B Ru1B C6B 122.03(13)
C5B Ru1B C6B 37.62(13)
C7B Ru1B C6B 37.51(12)
C8B Ru1B C6B 67.33(13)
C4B Ru1B C6B 67.64(14)
O3B Ru1B C9B 99.37(12)
O1B Ru1B C9B 150.65(11)
C1B Ru1B C9B 121.03(13)
C5B Ru1B C9B 67.23(14)
C7B Ru1B C9B 66.84(13)
C8B Ru1B C9B 37.38(12)
C4B Ru1B C9B 36.55(13)
C6B Ru1B C9B 80.09(14)
C32B O1B Ru1B 120.6(2)
C39B O3B Ru1B 127.4(2)
C1B N1B C2B 111.7(3)
C1B N1B C14B 128.6(3)
C2B N1B C14B 118.7(3)
C1B N2B C3B 111.5(3)
C1B N2B C23B 130.0(3)
C3B N2B C23B 117.9(3)
N1B C1B N2B 102.9(3)
N1B C1B Ru1B 126.7(2)
N2B C1B Ru1B 129.4(2)
C3B C2B N1B 107.3(3)
C3B C2B H2B 126.4
N1B C2B H2B 126.4
C2B C3B N2B 106.6(3)
C2B C3B H3B 126.7
N2B C3B H3B 126.7
C9B C4B C5B 121.0(3)
C9B C4B Ru1B 72.9(2)
C5B C4B Ru1B 69.6(2)
C9B C4B H4B 119.5
C5B C4B H4B 119.5
Ru1B C4B H4B 130.7
C4B C5B C6B 121.4(3)
C4B C5B Ru1B 72.9(2)
C6B C5B Ru1B 72.9(2)
C4B C5B H5B 119.3
C6B C5B H5B 119.3
Ru1B C5B H5B 127.0
C5B C6B C7B 117.0(3)
C5B C6B C11B 120.8(3)
C7B C6B C11B 122.2(3)
C5B C6B Ru1B 69.5(2)
C7B C6B Ru1B 70.81(19)
C11B C6B Ru1B 132.3(3)
C8B C7B C6B 121.6(3)
C8B C7B Ru1B 71.69(19)
C6B C7B Ru1B 71.68(19)
C8B C7B H7B 119.2
C6B C7B H7B 119.2
Ru1B C7B H7B 130.1
C7B C8B C9B 121.2(3)
C7B C8B Ru1B 71.66(19)
C9B C8B Ru1B 72.85(19)
C7B C8B H8B 119.4
C9B C8B H8B 119.4
Ru1B C8B H8B 128.4
C4B C9B C8B 117.7(3)
C4B C9B C10B 121.4(3)
C8B C9B C10B 120.8(3)
C4B C9B Ru1B 70.5(2)
C8B C9B Ru1B 69.77(19)
C10B C9B Ru1B 133.8(3)
C9B C10B H10D 109.5
C9B C10B H10E 109.5
H10D C10B H10E 109.5
C9B C10B H10F 109.5
H10D C10B H10F 109.5
H10E C10B H10F 109.5
C6B C11B C12B 113.5(3)
C6B C11B C13B 108.8(4)
C12B C11B C13B 107.8(4)
C6B C11B H11B 108.9
C12B C11B H11B 108.9
C13B C11B H11B 108.9
C11B C12B H12D 109.5
C11B C12B H12E 109.5
H12D C12B H12E 109.5
C11B C12B H12F 109.5
H12D C12B H12F 109.5
H12E C12B H12F 109.5
C11B C13B H13D 109.5
C11B C13B H13E 109.5
H13D C13B H13E 109.5
C11B C13B H13F 109.5
H13D C13B H13F 109.5
H13E C13B H13F 109.5
C19B C14B C15B 121.7(3)
C19B C14B N1B 120.1(3)
C15B C14B N1B 117.8(3)
C16B C15B C14B 118.1(3)
C16B C15B C20B 120.5(3)
C14B C15B C20B 121.5(3)
C15B C16B C17B 121.7(3)
C15B C16B H16B 119.1
C17B C16B H16B 119.1
C18B C17B C16B 118.2(4)
C18B C17B C21B 122.0(4)
C16B C17B C21B 119.8(4)
C17B C18B C19B 122.5(4)
C17B C18B H18B 118.8
C19B C18B H18B 118.8
C18B C19B C14B 117.6(3)
C18B C19B C22B 120.6(3)
C14B C19B C22B 121.7(3)
C15B C20B H20D 109.5
C15B C20B H20E 109.5
H20D C20B H20E 109.5
C15B C20B H20F 109.5
H20D C20B H20F 109.5
H20E C20B H20F 109.5
C17B C21B H21D 109.5
C17B C21B H21E 109.5
H21D C21B H21E 109.5
C17B C21B H21F 109.5
H21D C21B H21F 109.5
H21E C21B H21F 109.5
C19B C22B H22D 109.5
C19B C22B H22E 109.5
H22D C22B H22E 109.5
C19B C22B H22F 109.5
H22D C22B H22F 109.5
H22E C22B H22F 109.5
C24B C23B C28B 122.4(3)
C24B C23B N2B 118.4(3)
C28B C23B N2B 118.9(3)
C23B C24B C25B 118.1(3)
C23B C24B C29B 121.5(3)
C25B C24B C29B 120.4(3)
C26B C25B C24B 121.9(4)
C26B C25B H25B 119.0
C24B C25B H25B 119.0
C25B C26B C27B 118.2(4)
C25B C26B C30B 120.1(4)
C27B C26B C30B 121.7(4)
C28B C27B C26B 122.0(3)
C28B C27B H27B 119.0
C26B C27B H27B 119.0
C27B C28B C23B 117.3(3)
C27B C28B C31B 121.2(3)
C23B C28B C31B 121.4(3)
C24B C29B H29D 109.5
C24B C29B H29E 109.5
H29D C29B H29E 109.5
C24B C29B H29F 109.5
H29D C29B H29F 109.5
H29E C29B H29F 109.5
C26B C30B H30D 109.5
C26B C30B H30E 109.5
H30D C30B H30E 109.5
C26B C30B H30F 109.5
H30D C30B H30F 109.5
H30E C30B H30F 109.5
C28B C31B H31D 109.5
C28B C31B H31E 109.5
H31D C31B H31E 109.5
C28B C31B H31F 109.5
H31D C31B H31F 109.5
H31E C31B H31F 109.5
O2B C32B O1B 129.1(3)
O2B C32B C33B 117.3(3)
O1B C32B C33B 113.5(3)
C34B C33B C38B 116.7(3)
C34B C33B C32B 121.0(3)
C38B C33B C32B 122.2(3)
F1B C34B C33B 119.9(3)
F1B C34B C35B 117.8(3)
C33B C34B C35B 122.3(4)
F2B C35B C36B 120.0(4)
F2B C35B C34B 120.8(4)
C36B C35B C34B 119.2(4)
F3B C36B C37B 119.2(4)
F3B C36B C35B 120.3(4)
C37B C36B C35B 120.5(4)
F4B C37B C36B 120.2(4)
F4B C37B C38B 120.3(4)
C36B C37B C38B 119.4(4)
F5B C38B C37B 117.5(4)
F5B C38B C33B 120.6(3)
C37B C38B C33B 121.9(4)
O4B C39B O3B 129.2(3)
O4B C39B C40B 117.6(3)
O3B C39B C40B 113.1(3)
C45B C40B C41B 115.7(3)
C45B C40B C39B 121.3(3)
C41B C40B C39B 123.0(3)
F6B C41B C42B 116.3(3)
F6B C41B C40B 121.1(3)
C42B C41B C40B 122.6(3)
F7B C42B C43B 120.1(3)
F7B C42B C41B 120.6(3)
C43B C42B C41B 119.3(3)
F8B C43B C44B 120.4(3)
F8B C43B C42B 119.5(3)
C44B C43B C42B 120.1(3)
F9B C44B C43B 119.9(3)
F9B C44B C45B 120.2(3)
C43B C44B C45B 120.0(3)
F10B C45B C44B 117.1(3)
F10B C45B C40B 120.6(3)
C44B C45B C40B 122.3(3)
Cl1 C1X Cl2 111.0(2)
Cl1 C1X H1X1 109.4
Cl2 C1X H1X1 109.4
Cl1 C1X H1X2 109.4
Cl2 C1X H1X2 109.4
H1X1 C1X H1X2 108.0
Cl3 C2X Cl4 109.9(2)
Cl3 C2X H2X1 109.7
Cl4 C2X H2X1 109.7
Cl3 C2X H2X2 109.7
Cl4 C2X H2X2 109.7
H2X1 C2X H2X2 108.2
Cl5 C3X Cl6 110.2(3)
Cl5 C3X H3X1 109.6
Cl6 C3X H3X1 109.6
Cl5 C3X H3X2 109.6
Cl6 C3X H3X2 109.6
H3X1 C3X H3X2 108.1
Cl8 C4X Cl7 110.4(2)
Cl8 C4X H4X1 109.6
Cl7 C4X H4X1 109.6
Cl8 C4X H4X2 109.6
Cl7 C4X H4X2 109.6
H4X1 C4X H4X2 108.1

loop_
_geom_bond_atom_site_label_1
_geom_bond_atom_site_label_2
_geom_bond_distance
Ru1A O1A 2.103(2)
Ru1A O3A 2.109(3)
Ru1A C1A 2.116(3)
Ru1A C7A 2.182(4)
Ru1A C8A 2.196(4)
Ru1A C6A 2.218(4)
Ru1A C4A 2.220(3)
Ru1A C9A 2.221(4)
Ru1A C5A 2.228(3)
F1A C34A 1.336(4)
F2A C35A 1.336(4)
F3A C36A 1.336(4)
F4A C37A 1.343(4)
F5A C38A 1.338(4)
F6A C41A 1.335(5)
F7A C42A 1.335(5)
F8A C43A 1.331(5)
F9A C44A 1.333(5)
F10A C45A 1.329(5)
O1A C32A 1.272(4)
O2A C32A 1.224(4)
O3A C39A 1.273(4)
O4A C39A 1.223(5)
N1A C1A 1.372(4)
N1A C2A 1.384(4)
N1A C14A 1.448(5)
N2A C1A 1.365(4)
N2A C3A 1.393(4)
N2A C23A 1.449(4)
C2A C3A 1.337(5)
C2A H2A 0.9500
C3A H3A 0.9500
C4A C5A 1.382(6)
C4A C9A 1.442(5)
C4A H4A 0.9500
C5A C6A 1.428(5)
C5A H5A 0.9500
C6A C7A 1.435(6)
C6A C10A 1.479(6)
C7A C8A 1.404(7)
C7A H7A 0.9500
C8A C9A 1.400(6)
C8A H8A 0.9500
C9A C11A 1.531(6)
C10A H10A 0.9800
C10A H10B 0.9800
C10A H10C 0.9800
C11A C13A 1.511(6)
C11A C12A 1.526(6)
C11A H11A 1.0000
C12A H12A 0.9800
C12A H12B 0.9800
C12A H12C 0.9800
C13A H13A 0.9800
C13A H13B 0.9800
C13A H13C 0.9800
C14A C15A 1.389(5)
C14A C19A 1.393(5)
C15A C16A 1.393(6)
C15A C20A 1.501(6)
C16A C17A 1.376(6)
C16A H16A 0.9500
C17A C18A 1.383(6)
C17A C21A 1.503(6)
C18A C19A 1.383(5)
C18A H18A 0.9500
C19A C22A 1.495(5)
C20A H20A 0.9800
C20A H20B 0.9800
C20A H20C 0.9800
C21A H21A 0.9800
C21A H21B 0.9800
C21A H21C 0.9800
C22A H22A 0.9800
C22A H22B 0.9800
C22A H22C 0.9800
C23A C24A 1.383(5)
C23A C28A 1.400(5)
C24A C25A 1.396(5)
C24A C31A 1.496(5)
C25A C26A 1.382(5)
C25A H25A 0.9500
C26A C27A 1.399(5)
C26A C30A 1.495(5)
C27A C28A 1.390(5)
C27A H27A 0.9500
C28A C29A 1.497(5)
C29A H29A 0.9800
C29A H29B 0.9800
C29A H29C 0.9800
C30A H30A 0.9800
C30A H30B 0.9800
C30A H30C 0.9800
C31A H31A 0.9800
C31A H31B 0.9800
C31A H31C 0.9800
C32A C33A 1.521(5)
C33A C38A 1.389(5)
C33A C34A 1.397(5)
C34A C35A 1.378(5)
C35A C36A 1.378(5)
C36A C37A 1.373(5)
C37A C38A 1.380(5)
C39A C40A 1.543(5)
C40A C41A 1.374(5)
C40A C45A 1.378(6)
C41A C42A 1.388(6)
C42A C43A 1.377(6)
C43A C44A 1.372(6)
C44A C45A 1.396(6)
Ru1B O3B 2.101(2)
Ru1B O1B 2.107(2)
Ru1B C1B 2.122(3)
Ru1B C5B 2.176(4)
Ru1B C7B 2.209(3)
Ru1B C8B 2.209(3)
Ru1B C4B 2.219(3)
Ru1B C6B 2.220(3)
Ru1B C9B 2.250(3)
F1B C34B 1.339(5)
F2B C35B 1.336(4)
F3B C36B 1.349(5)
F4B C37B 1.335(5)
F5B C38B 1.331(5)
F6B C41B 1.337(4)
F7B C42B 1.333(4)
F8B C43B 1.339(4)
F9B C44B 1.341(4)
F10B C45B 1.339(4)
O1B C32B 1.274(4)
O2B C32B 1.234(4)
O3B C39B 1.267(4)
O4B C39B 1.229(4)
N1B C1B 1.366(4)
N1B C2B 1.385(4)
N1B C14B 1.440(4)
N2B C1B 1.369(4)
N2B C3B 1.394(4)
N2B C23B 1.443(4)
C2B C3B 1.329(5)
C2B H2B 0.9500
C3B H3B 0.9500
C4B C9B 1.401(5)
C4B C5B 1.415(6)
C4B H4B 0.9500
C5B C6B 1.418(5)
C5B H5B 0.9500
C6B C7B 1.424(5)
C6B C11B 1.503(5)
C7B C8B 1.389(5)
C7B H7B 0.9500
C8B C9B 1.429(5)
C8B H8B 0.9500
C9B C10B 1.494(5)
C10B H10D 0.9800
C10B H10E 0.9800
C10B H10F 0.9800
C11B C12B 1.512(6)
C11B C13B 1.542(7)
C11B H11B 1.0000
C12B H12D 0.9800
C12B H12E 0.9800
C12B H12F 0.9800
C13B H13D 0.9800
C13B H13E 0.9800
C13B H13F 0.9800
C14B C19B 1.397(5)
C14B C15B 1.399(5)
C15B C16B 1.391(5)
C15B C20B 1.499(5)
C16B C17B 1.394(6)
C16B H16B 0.9500
C17B C18B 1.381(6)
C17B C21B 1.501(5)
C18B C19B 1.392(5)
C18B H18B 0.9500
C19B C22B 1.498(5)
C20B H20D 0.9800
C20B H20E 0.9800
C20B H20F 0.9800
C21B H21D 0.9800
C21B H21E 0.9800
C21B H21F 0.9800
C22B H22D 0.9800
C22B H22E 0.9800
C22B H22F 0.9800
C23B C24B 1.385(5)
C23B C28B 1.393(5)
C24B C25B 1.387(6)
C24B C29B 1.507(5)
C25B C26B 1.380(6)
C25B H25B 0.9500
C26B C27B 1.395(5)
C26B C30B 1.508(6)
C27B C28B 1.390(5)
C27B H27B 0.9500
C28B C31B 1.498(5)
C29B H29D 0.9800
C29B H29E 0.9800
C29B H29F 0.9800
C30B H30D 0.9800
C30B H30E 0.9800
C30B H30F 0.9800
C31B H31D 0.9800
C31B H31E 0.9800
C31B H31F 0.9800
C32B C33B 1.523(5)
C33B C34B 1.374(5)
C33B C38B 1.387(6)
C34B C35B 1.384(6)
C35B C36B 1.368(6)
C36B C37B 1.363(6)
C37B C38B 1.383(6)
C39B C40B 1.520(5)
C40B C45B 1.391(5)
C40B C41B 1.396(5)
C41B C42B 1.381(5)
C42B C43B 1.377(5)
C43B C44B 1.363(5)
C44B C45B 1.383(5)
C1X Cl1 1.759(4)
C1X Cl2 1.771(4)
C1X H1X1 0.9900
C1X H1X2 0.9900
C2X Cl3 1.742(4)
C2X Cl4 1.760(5)
C2X H2X1 0.9900
C2X H2X2 0.9900
C3X Cl5 1.744(5)
C3X Cl6 1.789(6)
C3X H3X1 0.9900
C3X H3X2 0.9900
C4X Cl8 1.770(5)
C4X Cl7 1.776(5)
C4X H4X1 0.9900
C4X H4X2 0.9900

loop_
_geom_torsion_atom_site_label_1
_geom_torsion_atom_site_label_2
_geom_torsion_atom_site_label_3
_geom_torsion_atom_site_label_4
_geom_torsion
O3A Ru1A O1A C32A 111.5(3)
C1A Ru1A O1A C32A -157.8(3)
C7A Ru1A O1A C32A -70.6(3)
C8A Ru1A O1A C32A -81.0(6)
C6A Ru1A O1A C32A -42.3(3)
C4A Ru1A O1A C32A 27.1(3)
C9A Ru1A O1A C32A 49.6(4)
C5A Ru1A O1A C32A -4.5(3)
O1A Ru1A O3A C39A -64.8(3)
C1A Ru1A O3A C39A -143.2(3)
C7A Ru1A O3A C39A 118.6(3)
C8A Ru1A O3A C39A 118.3(3)
C6A Ru1A O3A C39A 27.7(5)
C4A Ru1A O3A C39A 53.6(3)
C9A Ru1A O3A C39A 91.4(3)
C5A Ru1A O3A C39A 27.8(3)
C3A N2A C1A N1A 0.5(4)
C23A N2A C1A N1A -167.9(3)
C3A N2A C1A Ru1A -167.7(2)
C23A N2A C1A Ru1A 23.9(5)
C2A N1A C1A N2A -0.5(4)
C14A N1A C1A N2A 170.3(3)
C2A N1A C1A Ru1A 167.3(3)
C14A N1A C1A Ru1A -22.0(5)
O1A Ru1A C1A N2A 80.1(3)
O3A Ru1A C1A N2A 158.8(3)
C7A Ru1A C1A N2A -49.6(3)
C8A Ru1A C1A N2A -87.2(3)
C6A Ru1A C1A N2A -16.7(3)
C4A Ru1A C1A N2A -115.0(5)
C9A Ru1A C1A N2A -114.9(3)
C5A Ru1A C1A N2A -3.0(5)
O1A Ru1A C1A N1A -85.0(3)
O3A Ru1A C1A N1A -6.2(3)
C7A Ru1A C1A N1A 145.3(3)
C8A Ru1A C1A N1A 107.8(3)
C6A Ru1A C1A N1A 178.2(3)
C4A Ru1A C1A N1A 79.9(6)
C9A Ru1A C1A N1A 80.1(3)
C5A Ru1A C1A N1A -168.0(3)
C1A N1A C2A C3A 0.4(4)
C14A N1A C2A C3A -171.8(3)
N1A C2A C3A N2A -0.1(4)
C1A N2A C3A C2A -0.3(4)
C23A N2A C3A C2A 169.8(3)
O1A Ru1A C4A C5A -61.6(2)
O3A Ru1A C4A C5A -139.0(2)
C1A Ru1A C4A C5A 135.2(5)
C7A Ru1A C4A C5A 67.4(2)
C8A Ru1A C4A C5A 105.0(3)
C6A Ru1A C4A C5A 29.1(2)
C9A Ru1A C4A C5A 135.0(3)
O1A Ru1A C4A C9A 163.4(2)
O3A Ru1A C4A C9A 86.1(2)
C1A Ru1A C4A C9A 0.2(6)
C7A Ru1A C4A C9A -67.6(3)
C8A Ru1A C4A C9A -30.0(3)
C6A Ru1A C4A C9A -105.9(3)
C5A Ru1A C4A C9A -135.0(3)
C9A C4A C5A C6A -1.0(5)
Ru1A C4A C5A C6A -53.5(3)
C9A C4A C5A Ru1A 52.5(3)
O1A Ru1A C5A C4A 128.3(2)
O3A Ru1A C5A C4A 47.4(2)
C1A Ru1A C5A C4A -153.1(3)
C7A Ru1A C5A C4A -101.3(3)
C8A Ru1A C5A C4A -64.5(2)
C6A Ru1A C5A C4A -132.7(3)
C9A Ru1A C5A C4A -28.0(2)
O1A Ru1A C5A C6A -98.9(2)
O3A Ru1A C5A C6A -179.9(2)
C1A Ru1A C5A C6A -20.4(4)
C7A Ru1A C5A C6A 31.4(3)
C8A Ru1A C5A C6A 68.3(3)
C4A Ru1A C5A C6A 132.7(3)
C9A Ru1A C5A C6A 104.7(3)
C4A C5A C6A C7A -0.9(5)
Ru1A C5A C6A C7A -54.8(3)
C4A C5A C6A C10A -177.4(3)
Ru1A C5A C6A C10A 128.7(4)
C4A C5A C6A Ru1A 53.8(3)
O1A Ru1A C6A C5A 87.4(2)
O3A Ru1A C6A C5A 0.2(5)
C1A Ru1A C6A C5A 169.9(2)
C7A Ru1A C6A C5A -128.8(4)
C8A Ru1A C6A C5A -101.3(3)
C4A Ru1A C6A C5A -28.2(2)
C9A Ru1A C6A C5A -65.0(2)
O1A Ru1A C6A C7A -143.8(2)
O3A Ru1A C6A C7A 129.0(3)
C1A Ru1A C6A C7A -61.3(3)
C8A Ru1A C6A C7A 27.6(2)
C4A Ru1A C6A C7A 100.6(3)
C9A Ru1A C6A C7A 63.9(2)
C5A Ru1A C6A C7A 128.8(4)
O1A Ru1A C6A C10A -26.8(4)
O3A Ru1A C6A C10A -114.0(4)
C1A Ru1A C6A C10A 55.7(4)
C7A Ru1A C6A C10A 117.0(5)
C8A Ru1A C6A C10A 144.5(4)
C4A Ru1A C6A C10A -142.4(4)
C9A Ru1A C6A C10A -179.2(4)
C5A Ru1A C6A C10A -114.2(5)
C5A C6A C7A C8A 2.3(5)
C10A C6A C7A C8A 178.7(4)
Ru1A C6A C7A C8A -53.5(3)
C5A C6A C7A Ru1A 55.8(3)
C10A C6A C7A Ru1A -127.8(4)
O1A Ru1A C7A C8A -176.19(19)
O3A Ru1A C7A C8A -0.5(4)
C1A Ru1A C7A C8A -97.0(2)
C6A Ru1A C7A C8A 134.7(3)
C4A Ru1A C7A C8A 67.5(2)
C9A Ru1A C7A C8A 29.3(2)
C5A Ru1A C7A C8A 103.8(2)
O1A Ru1A C7A C6A 49.1(3)
O3A Ru1A C7A C6A -135.2(3)
C1A Ru1A C7A C6A 128.3(2)
C8A Ru1A C7A C6A -134.7(3)
C4A Ru1A C7A C6A -67.3(2)
C9A Ru1A C7A C6A -105.4(2)
C5A Ru1A C7A C6A -31.0(2)
C6A C7A C8A C9A -1.8(6)
Ru1A C7A C8A C9A -55.5(3)
C6A C7A C8A Ru1A 53.7(3)
O1A Ru1A C8A C9A 144.6(5)
O3A Ru1A C8A C9A -48.8(3)
C1A Ru1A C8A C9A -140.8(3)
C7A Ru1A C8A C9A 131.5(3)
C6A Ru1A C8A C9A 103.5(3)
C4A Ru1A C8A C9A 30.7(2)
C5A Ru1A C8A C9A 66.2(3)
O1A Ru1A C8A C7A 13.1(6)
O3A Ru1A C8A C7A 179.76(19)
C1A Ru1A C8A C7A 87.7(2)
C6A Ru1A C8A C7A -28.0(2)
C4A Ru1A C8A C7A -100.7(2)
C9A Ru1A C8A C7A -131.5(3)
C5A Ru1A C8A C7A -65.3(2)
C7A C8A C9A C4A -0.2(5)
Ru1A C8A C9A C4A -54.8(3)
C7A C8A C9A C11A -177.8(4)
Ru1A C8A C9A C11A 127.6(4)
C7A C8A C9A Ru1A 54.6(3)
C5A C4A C9A C8A 1.6(5)
Ru1A C4A C9A C8A 54.6(3)
C5A C4A C9A C11A 179.3(3)
Ru1A C4A C9A C11A -127.7(3)
C5A C4A C9A Ru1A -53.0(3)
O1A Ru1A C9A C8A -163.5(3)
O3A Ru1A C9A C8A 136.6(3)
C1A Ru1A C9A C8A 50.0(3)
C7A Ru1A C9A C8A -29.7(3)
C6A Ru1A C9A C8A -66.7(3)
C4A Ru1A C9A C8A -130.1(4)
C5A Ru1A C9A C8A -103.2(3)
O1A Ru1A C9A C4A -33.4(4)
O3A Ru1A C9A C4A -93.3(2)
C1A Ru1A C9A C4A -179.9(2)
C7A Ru1A C9A C4A 100.4(3)
C8A Ru1A C9A C4A 130.1(4)
C6A Ru1A C9A C4A 63.4(2)
C5A Ru1A C9A C4A 26.9(2)
O1A Ru1A C9A C11A 76.8(5)
O3A Ru1A C9A C11A 16.9(4)
C1A Ru1A C9A C11A -69.7(4)
C7A Ru1A C9A C11A -149.3(4)
C8A Ru1A C9A C11A -119.7(5)
C6A Ru1A C9A C11A 173.7(4)
C4A Ru1A C9A C11A 110.3(5)
C5A Ru1A C9A C11A 137.1(4)
C8A C9A C11A C13A -27.9(6)
C4A C9A C11A C13A 154.5(4)
Ru1A C9A C11A C13A 66.2(5)
C8A C9A C11A C12A 97.4(5)
C4A C9A C11A C12A -80.2(5)
Ru1A C9A C11A C12A -168.5(3)
C1A N1A C14A C15A -81.6(5)
C2A N1A C14A C15A 88.8(4)
C1A N1A C14A C19A 109.5(4)
C2A N1A C14A C19A -80.1(4)
C19A C14A C15A C16A -4.0(6)
N1A C14A C15A C16A -172.5(4)
C19A C14A C15A C20A 173.2(4)
N1A C14A C15A C20A 4.7(6)
C14A C15A C16A C17A 1.0(7)
C20A C15A C16A C17A -176.2(5)
C15A C16A C17A C18A 0.9(7)
C15A C16A C17A C21A -179.9(5)
C16A C17A C18A C19A 0.1(6)
C21A C17A C18A C19A -179.1(4)
C17A C18A C19A C14A -2.9(5)
C17A C18A C19A C22A 176.9(4)
C15A C14A C19A C18A 4.9(5)
N1A C14A C19A C18A 173.4(3)
C15A C14A C19A C22A -174.9(4)
N1A C14A C19A C22A -6.4(5)
C1A N2A C23A C24A -104.4(4)
C3A N2A C23A C24A 87.7(4)
C1A N2A C23A C28A 85.5(4)
C3A N2A C23A C28A -82.4(4)
C28A C23A C24A C25A -2.8(5)
N2A C23A C24A C25A -172.5(3)
C28A C23A C24A C31A 175.5(3)
N2A C23A C24A C31A 5.8(5)
C23A C24A C25A C26A 0.4(5)
C31A C24A C25A C26A -178.0(3)
C24A C25A C26A C27A 1.3(5)
C24A C25A C26A C30A -179.3(3)
C25A C26A C27A C28A -0.7(5)
C30A C26A C27A C28A 179.9(3)
C26A C27A C28A C23A -1.6(5)
C26A C27A C28A C29A 178.8(3)
C24A C23A C28A C27A 3.4(5)
N2A C23A C28A C27A 173.3(3)
C24A C23A C28A C29A -176.9(3)
N2A C23A C28A C29A -7.1(5)
Ru1A O1A C32A O2A 16.4(5)
Ru1A O1A C32A C33A -164.0(2)
O2A C32A C33A C38A -27.3(5)
O1A C32A C33A C38A 153.1(3)
O2A C32A C33A C34A 153.7(3)
O1A C32A C33A C34A -25.9(5)
C38A C33A C34A F1A 175.1(3)
C32A C33A C34A F1A -5.8(5)
C38A C33A C34A C35A -2.6(5)
C32A C33A C34A C35A 176.5(3)
F1A C34A C35A F2A 2.9(5)
C33A C34A C35A F2A -179.3(3)
F1A C34A C35A C36A -175.5(3)
C33A C34A C35A C36A 2.4(6)
F2A C35A C36A F3A 0.3(5)
C34A C35A C36A F3A 178.7(3)
F2A C35A C36A C37A -179.3(3)
C34A C35A C36A C37A -0.9(5)
F3A C36A C37A F4A -0.6(5)
C35A C36A C37A F4A 179.0(3)
F3A C36A C37A C38A -179.7(3)
C35A C36A C37A C38A -0.1(5)
F4A C37A C38A F5A 0.9(5)
C36A C37A C38A F5A -180.0(3)
F4A C37A C38A C33A -179.3(3)
C36A C37A C38A C33A -0.2(6)
C34A C33A C38A F5A -178.7(3)
C32A C33A C38A F5A 2.2(5)
C34A C33A C38A C37A 1.5(5)
C32A C33A C38A C37A -177.6(3)
Ru1A O3A C39A O4A -2.9(6)
Ru1A O3A C39A C40A 177.9(2)
O4A C39A C40A C41A 63.5(5)
O3A C39A C40A C41A -117.3(4)
O4A C39A C40A C45A -114.5(4)
O3A C39A C40A C45A 64.8(5)
C45A C40A C41A F6A 179.5(3)
C39A C40A C41A F6A 1.4(5)
C45A C40A C41A C42A -1.1(6)
C39A C40A C41A C42A -179.2(3)
F6A C41A C42A F7A 0.5(5)
C40A C41A C42A F7A -178.9(3)
F6A C41A C42A C43A -179.2(3)
C40A C41A C42A C43A 1.4(6)
F7A C42A C43A F8A 0.2(6)
C41A C42A C43A F8A 180.0(3)
F7A C42A C43A C44A -179.2(4)
C41A C42A C43A C44A 0.6(6)
F8A C43A C44A F9A -0.3(6)
C42A C43A C44A F9A 179.1(4)
F8A C43A C44A C45A 178.0(4)
C42A C43A C44A C45A -2.6(6)
C41A C40A C45A F10A -179.1(3)
C39A C40A C45A F10A -1.1(6)
C41A C40A C45A C44A -1.0(6)
C39A C40A C45A C44A 177.0(3)
F9A C44A C45A F10A -0.6(6)
C43A C44A C45A F10A -178.9(4)
F9A C44A C45A C40A -178.8(4)
C43A C44A C45A C40A 2.9(6)
O3B Ru1B O1B C32B -63.1(3)
C1B Ru1B O1B C32B -141.7(3)
C5B Ru1B O1B C32B 121.5(3)
C7B Ru1B O1B C32B 58.8(3)
C8B Ru1B O1B C32B 30.7(3)
C4B Ru1B O1B C32B 115.3(3)
C6B Ru1B O1B C32B 96.3(3)
C9B Ru1B O1B C32B 25.0(4)
O1B Ru1B O3B C39B 108.7(3)
C1B Ru1B O3B C39B -161.5(3)
C5B Ru1B O3B C39B -83.9(4)
C7B Ru1B O3B C39B 27.0(3)
C8B Ru1B O3B C39B -3.7(3)
C4B Ru1B O3B C39B -70.5(3)
C6B Ru1B O3B C39B 45.1(5)
C9B Ru1B O3B C39B -41.5(3)
C2B N1B C1B N2B 1.2(4)
C14B N1B C1B N2B -167.4(3)
C2B N1B C1B Ru1B -167.7(2)
C14B N1B C1B Ru1B 23.8(5)
C3B N2B C1B N1B -0.8(4)
C23B N2B C1B N1B 169.8(3)
C3B N2B C1B Ru1B 167.7(2)
C23B N2B C1B Ru1B -21.7(5)
O3B Ru1B C1B N1B 83.4(3)
O1B Ru1B C1B N1B 161.8(3)
C5B Ru1B C1B N1B -78.3(3)
C7B Ru1B C1B N1B -117.6(4)
C8B Ru1B C1B N1B 0.6(5)
C4B Ru1B C1B N1B -40.5(3)
C6B Ru1B C1B N1B -108.7(3)
C9B Ru1B C1B N1B -10.6(3)
O3B Ru1B C1B N2B -82.6(3)
O1B Ru1B C1B N2B -4.1(3)
C5B Ru1B C1B N2B 115.7(3)
C7B Ru1B C1B N2B 76.5(5)
C8B Ru1B C1B N2B -165.3(3)
C4B Ru1B C1B N2B 153.6(3)
C6B Ru1B C1B N2B 85.4(3)
C9B Ru1B C1B N2B -176.6(3)
C1B N1B C2B C3B -1.2(4)
C14B N1B C2B C3B 168.6(3)
N1B C2B C3B N2B 0.6(4)
C1B N2B C3B C2B 0.1(4)
C23B N2B C3B C2B -171.7(3)
O3B Ru1B C4B C9B 53.4(2)
O1B Ru1B C4B C9B -124.6(3)
C1B Ru1B C4B C9B 134.3(2)
C5B Ru1B C4B C9B -133.5(3)
C7B Ru1B C4B C9B -66.4(2)
C8B Ru1B C4B C9B -30.0(2)
C6B Ru1B C4B C9B -104.0(2)
O3B Ru1B C4B C5B -173.06(18)
O1B Ru1B C4B C5B 8.9(4)
C1B Ru1B C4B C5B -92.2(2)
C7B Ru1B C4B C5B 67.2(2)
C8B Ru1B C4B C5B 103.6(2)
C6B Ru1B C4B C5B 29.5(2)
C9B Ru1B C4B C5B 133.5(3)
C9B C4B C5B C6B -2.8(5)
Ru1B C4B C5B C6B -56.7(3)
C9B C4B C5B Ru1B 53.9(3)
O3B Ru1B C5B C4B 18.2(5)
O1B Ru1B C5B C4B -176.03(18)
C1B Ru1B C5B C4B 92.8(2)
C7B Ru1B C5B C4B -101.3(2)
C8B Ru1B C5B C4B -65.0(2)
C6B Ru1B C5B C4B -131.7(3)
C9B Ru1B C5B C4B -27.91(19)
O3B Ru1B C5B C6B 149.9(3)
O1B Ru1B C5B C6B -44.3(2)
C1B Ru1B C5B C6B -135.5(2)
C7B Ru1B C5B C6B 30.4(2)
C8B Ru1B C5B C6B 66.7(2)
C4B Ru1B C5B C6B 131.7(3)
C9B Ru1B C5B C6B 103.8(2)
C4B C5B C6B C7B 2.4(5)
Ru1B C5B C6B C7B -54.3(3)
C4B C5B C6B C11B -175.5(3)
Ru1B C5B C6B C11B 127.8(3)
C4B C5B C6B Ru1B 56.7(3)
O3B Ru1B C6B C5B -156.0(3)
O1B Ru1B C6B C5B 142.8(2)
C1B Ru1B C6B C5B 55.2(3)
C7B Ru1B C6B C5B -130.0(3)
C8B Ru1B C6B C5B -102.1(2)
C4B Ru1B C6B C5B -29.5(2)
C9B Ru1B C6B C5B -65.4(2)
O3B Ru1B C6B C7B -26.0(4)
O1B Ru1B C6B C7B -87.2(2)
C1B Ru1B C6B C7B -174.8(2)
C5B Ru1B C6B C7B 130.0(3)
C8B Ru1B C6B C7B 27.9(2)
C4B Ru1B C6B C7B 100.6(2)
C9B Ru1B C6B C7B 64.7(2)
O3B Ru1B C6B C11B 90.4(4)
O1B Ru1B C6B C11B 29.2(3)
C1B Ru1B C6B C11B -58.4(4)
C5B Ru1B C6B C11B -113.6(4)
C7B Ru1B C6B C11B 116.4(4)
C8B Ru1B C6B C11B 144.3(4)
C4B Ru1B C6B C11B -143.0(4)
C9B Ru1B C6B C11B -178.9(4)
C5B C6B C7B C8B -0.1(5)
C11B C6B C7B C8B 177.8(3)
Ru1B C6B C7B C8B -53.7(3)
C5B C6B C7B Ru1B 53.6(3)
C11B C6B C7B Ru1B -128.5(3)
O3B Ru1B C7B C8B -57.9(2)
O1B Ru1B C7B C8B -133.5(2)
C1B Ru1B C7B C8B 146.1(3)
C5B Ru1B C7B C8B 103.2(2)
C4B Ru1B C7B C8B 65.6(2)
C6B Ru1B C7B C8B 133.7(3)
C9B Ru1B C7B C8B 29.2(2)
O3B Ru1B C7B C6B 168.38(19)
O1B Ru1B C7B C6B 92.8(2)
C1B Ru1B C7B C6B 12.4(5)
C5B Ru1B C7B C6B -30.5(2)
C8B Ru1B C7B C6B -133.7(3)
C4B Ru1B C7B C6B -68.1(2)
C9B Ru1B C7B C6B -104.5(2)
C6B C7B C8B C9B -1.9(5)
Ru1B C7B C8B C9B -55.6(3)
C6B C7B C8B Ru1B 53.7(3)
O3B Ru1B C8B C7B 132.7(2)
O1B Ru1B C8B C7B 52.2(2)
C1B Ru1B C8B C7B -148.4(3)
C5B Ru1B C8B C7B -65.9(2)
C4B Ru1B C8B C7B -103.0(2)
C6B Ru1B C8B C7B -28.5(2)
C9B Ru1B C8B C7B -132.4(3)
O3B Ru1B C8B C9B -94.9(2)
O1B Ru1B C8B C9B -175.43(19)
C1B Ru1B C8B C9B -16.0(4)
C5B Ru1B C8B C9B 66.4(2)
C7B Ru1B C8B C9B 132.4(3)
C4B Ru1B C8B C9B 29.4(2)
C6B Ru1B C8B C9B 103.9(2)
C5B C4B C9B C8B 0.7(5)
Ru1B C4B C9B C8B 53.1(3)
C5B C4B C9B C10B 177.5(3)
Ru1B C4B C9B C10B -130.1(3)
C5B C4B C9B Ru1B -52.4(3)
C7B C8B C9B C4B 1.6(5)
Ru1B C8B C9B C4B -53.4(3)
C7B C8B C9B C10B -175.2(3)
Ru1B C8B C9B C10B 129.7(3)
C7B C8B C9B Ru1B 55.1(3)
O3B Ru1B C9B C4B -137.9(2)
O1B Ru1B C9B C4B 139.6(2)
C1B Ru1B C9B C4B -55.9(2)
C5B Ru1B C9B C4B 28.6(2)
C7B Ru1B C9B C4B 102.4(2)
C8B Ru1B C9B C4B 131.0(3)
C6B Ru1B C9B C4B 65.6(2)
O3B Ru1B C9B C8B 91.1(2)
O1B Ru1B C9B C8B 8.6(4)
C1B Ru1B C9B C8B 173.03(19)
C5B Ru1B C9B C8B -102.4(2)
C7B Ru1B C9B C8B -28.7(2)
C4B Ru1B C9B C8B -131.0(3)
C6B Ru1B C9B C8B -65.4(2)
O3B Ru1B C9B C10B -22.7(4)
O1B Ru1B C9B C10B -105.2(4)
C1B Ru1B C9B C10B 59.3(4)
C5B Ru1B C9B C10B 143.8(4)
C7B Ru1B C9B C10B -142.4(4)
C8B Ru1B C9B C10B -113.8(4)
C4B Ru1B C9B C10B 115.2(4)
C6B Ru1B C9B C10B -179.2(4)
C5B C6B C11B C12B 174.2(4)
C7B C6B C11B C12B -3.6(5)
Ru1B C6B C11B C12B -96.2(4)
C5B C6B C11B C13B 54.3(5)
C7B C6B C11B C13B -123.6(4)
Ru1B C6B C11B C13B 143.8(4)
C1B N1B C14B C19B -99.3(4)
C2B N1B C14B C19B 92.9(4)
C1B N1B C14B C15B 87.6(4)
C2B N1B C14B C15B -80.3(4)
C19B C14B C15B C16B 3.6(5)
N1B C14B C15B C16B 176.6(3)
C19B C14B C15B C20B -178.0(3)
N1B C14B C15B C20B -4.9(5)
C14B C15B C16B C17B -0.7(5)
C20B C15B C16B C17B -179.2(3)
C15B C16B C17B C18B -2.2(5)
C15B C16B C17B C21B 179.0(3)
C16B C17B C18B C19B 2.4(6)
C21B C17B C18B C19B -178.8(4)
C17B C18B C19B C14B 0.3(5)
C17B C18B C19B C22B -179.4(3)
C15B C14B C19B C18B -3.4(5)
N1B C14B C19B C18B -176.3(3)
C15B C14B C19B C22B 176.3(3)
N1B C14B C19B C22B 3.4(5)
C1B N2B C23B C24B -71.3(4)
C3B N2B C23B C24B 98.7(4)
C1B N2B C23B C28B 114.9(4)
C3B N2B C23B C28B -75.0(4)
C28B C23B C24B C25B -2.1(5)
N2B C23B C24B C25B -175.6(3)
C28B C23B C24B C29B 175.9(3)
N2B C23B C24B C29B 2.4(5)
C23B C24B C25B C26B 1.8(5)
C29B C24B C25B C26B -176.2(4)
C24B C25B C26B C27B 0.3(5)
C24B C25B C26B C30B 178.5(4)
C25B C26B C27B C28B -2.2(5)
C30B C26B C27B C28B 179.6(3)
C26B C27B C28B C23B 1.9(5)
C26B C27B C28B C31B -176.5(3)
C24B C23B C28B C27B 0.3(5)
N2B C23B C28B C27B 173.8(3)
C24B C23B C28B C31B 178.7(3)
N2B C23B C28B C31B -7.8(5)
Ru1B O1B C32B O2B -6.0(5)
Ru1B O1B C32B C33B 174.4(2)
O2B C32B C33B C34B 63.6(5)
O1B C32B C33B C34B -116.8(4)
O2B C32B C33B C38B -112.8(4)
O1B C32B C33B C38B 66.9(4)
C38B C33B C34B F1B 179.0(3)
C32B C33B C34B F1B 2.5(5)
C38B C33B C34B C35B -0.7(5)
C32B C33B C34B C35B -177.2(3)
F1B C34B C35B F2B 0.8(5)
C33B C34B C35B F2B -179.5(3)
F1B C34B C35B C36B -178.9(3)
C33B C34B C35B C36B 0.8(5)
F2B C35B C36B F3B 0.6(5)
C34B C35B C36B F3B -179.7(3)
F2B C35B C36B C37B -179.0(4)
C34B C35B C36B C37B 0.7(6)
F3B C36B C37B F4B -1.9(6)
C35B C36B C37B F4B 177.8(4)
F3B C36B C37B C38B 178.2(3)
C35B C36B C37B C38B -2.2(6)
F4B C37B C38B F5B 1.3(6)
C36B C37B C38B F5B -178.7(3)
F4B C37B C38B C33B -177.7(3)
C36B C37B C38B C33B 2.3(6)
C34B C33B C38B F5B -179.8(3)
C32B C33B C38B F5B -3.3(5)
C34B C33B C38B C37B -0.8(5)
C32B C33B C38B C37B 175.7(3)
Ru1B O3B C39B O4B 17.8(5)
Ru1B O3B C39B C40B -163.2(2)
O4B C39B C40B C45B -32.1(5)
O3B C39B C40B C45B 148.8(3)
O4B C39B C40B C41B 146.9(3)
O3B C39B C40B C41B -32.2(5)
C45B C40B C41B F6B 178.0(3)
C39B C40B C41B F6B -1.1(5)
C45B C40B C41B C42B -1.0(5)
C39B C40B C41B C42B 180.0(3)
F6B C41B C42B F7B 1.6(5)
C40B C41B C42B F7B -179.4(3)
F6B C41B C42B C43B -177.3(3)
C40B C41B C42B C43B 1.7(5)
F7B C42B C43B F8B 0.1(5)
C41B C42B C43B F8B 179.0(3)
F7B C42B C43B C44B -179.6(3)
C41B C42B C43B C44B -0.6(5)
F8B C43B C44B F9B -1.0(6)
C42B C43B C44B F9B 178.6(3)
F8B C43B C44B C45B 179.3(3)
C42B C43B C44B C45B -1.0(6)
F9B C44B C45B F10B 2.0(5)
C43B C44B C45B F10B -178.4(3)
F9B C44B C45B C40B -177.9(3)
C43B C44B C45B C40B 1.7(6)
C41B C40B C45B F10B 179.4(3)
C39B C40B C45B F10B -1.6(5)
C41B C40B C45B C44B -0.8(5)
C39B C40B C45B C44B 178.3(3)
